data_7001809
loop_
_publ_author_name
'Feng, Sisi'
'Zhu, Miaoli'
'Lu, Liping'
'Du, Lei'
'Zhang, Yunbo'
'Wang, Tianwei'

_publ_section_title
;
 Rationally designed chiral Ni5L6 clusters with the in situ generated
 tridentate ligand. Hydrothermal synthesis, crystal structures,
 morphology and magnetic properties
;
_journal_issue 32
_journal_name_full 'Dalton Transactions'
_journal_page_first 6385
_journal_page_last 6395
_journal_paper_doi 10.1039/b900709a
_journal_year 2009
_chemical_formula_moiety 'C96 H66 N24 Ni5 O6, Br0.70, Br0.60, Br0.45, 2.25Br'
_chemical_formula_sum 'C96 H66 Br4 N24 Ni5 O6'
_chemical_formula_weight 2264.92
_chemical_name_systematic
;
?
;
_space_group_IT_number 14
_symmetry_cell_setting monoclinic
_symmetry_space_group_name_Hall '-P 2ybc'
_symmetry_space_group_name_H-M 'P 1 21/c 1'
_atom_sites_solution_hydrogens geom
_atom_sites_solution_primary direct
_atom_sites_solution_secondary difmap
_audit_creation_method SHELXL-97
_cell_angle_alpha 90.00
_cell_angle_beta 105.353(13)
_cell_angle_gamma 90.00
_cell_formula_units_Z 4
_cell_length_a 13.146(4)
_cell_length_b 26.711(9)
_cell_length_c 29.026(9)
_cell_measurement_reflns_used 16459
_cell_measurement_temperature 120(2)
_cell_measurement_theta_max 27.4797
_cell_measurement_theta_min 2.0760
_cell_volume 9829(5)
_computing_cell_refinement 'CrystalClear (Rigaku/MSC Inc., 2005)'
_computing_data_collection 'CrystalClear (Rigaku/MSC Inc., 2005)'
_computing_data_reduction 'CrystalClear (Rigaku/MSC Inc., 2005)'
_computing_molecular_graphics 'SHELXTL/PC (Sheldrick, 1999)'
_computing_publication_material
;
SHELXTL/PC

Mercury Ver. 1.3 (Bruno et al., 2002)
;
_computing_structure_refinement 'SHELXL-97 (Sheldrick, 1997)'
_computing_structure_solution 'SHELXS-97 (Sheldrick, 1990)'
_diffrn_ambient_temperature 120(2)
_diffrn_detector_area_resol_mean 28.5714
_diffrn_measured_fraction_theta_full 0.985
_diffrn_measured_fraction_theta_max 0.985
_diffrn_measurement_device_type 'Rigaku RAXIS-IV Imaging Plate'
_diffrn_measurement_method CCD_Profile_fitting
_diffrn_radiation_monochromator graphite
_diffrn_radiation_source 'fine-focus sealed tube'
_diffrn_radiation_type MoK\a
_diffrn_radiation_wavelength 0.71073
_diffrn_reflns_av_R_equivalents 0.0622
_diffrn_reflns_av_sigmaI/netI 0.0818
_diffrn_reflns_limit_h_max 15
_diffrn_reflns_limit_h_min -14
_diffrn_reflns_limit_k_max 31
_diffrn_reflns_limit_k_min -27
_diffrn_reflns_limit_l_max 34
_diffrn_reflns_limit_l_min -34
_diffrn_reflns_number 60407
_diffrn_reflns_theta_full 25.00
_diffrn_reflns_theta_max 25.00
_diffrn_reflns_theta_min 2.78
_exptl_absorpt_coefficient_mu 2.632
_exptl_absorpt_correction_T_max 0.7093
_exptl_absorpt_correction_T_min 0.6485
_exptl_absorpt_correction_type multi-scan
_exptl_absorpt_process_details
;
(HIGASHI, T. (1995). Abscor - Empirical Absorption Correction
based on Fourier Series Approximation. Rigaku Corporation, Tokyo, Japan.)
;
_exptl_crystal_colour black
_exptl_crystal_density_diffrn 1.531
_exptl_crystal_density_method 'not measured'
_exptl_crystal_description Prism
_exptl_crystal_F_000 4552
_exptl_crystal_size_max 0.18
_exptl_crystal_size_mid 0.15
_exptl_crystal_size_min 0.14
_platon_squeeze_details
;
Structure contains solvent accessible voids of 521.4 A3/per unit cell,
i.e. some 5.3% of the total volume. Data were also corrected for
disordered electron density through use of the SQUEEZE procedure.
Attempts to refine peaks of residual electron density as solvent water
molecules were unsuccessful. Derived values (formula weight, density,
absorption coefficient) do not contain the contribution of
the disordered solvent molecule.
;
_refine_diff_density_max 1.597
_refine_diff_density_min -1.372
_refine_diff_density_rms 0.109
_refine_ls_extinction_method none
_refine_ls_goodness_of_fit_ref 1.043
_refine_ls_hydrogen_treatment constr
_refine_ls_matrix_type full
_refine_ls_number_parameters 1279
_refine_ls_number_reflns 17074
_refine_ls_number_restraints 66
_refine_ls_restrained_S_all 1.053
_refine_ls_R_factor_all 0.1138
_refine_ls_R_factor_gt 0.0807
_refine_ls_shift/su_max 0.001
_refine_ls_shift/su_mean 0.000
_refine_ls_structure_factor_coef Fsqd
_refine_ls_weighting_details 'calc w=1/[\s^2^(Fo^2^)+(0.1225P)^2^+22.1431P] where P=(Fo^2^+2Fc^2^)/3'
_refine_ls_weighting_scheme calc
_refine_ls_wR_factor_gt 0.2011
_refine_ls_wR_factor_ref 0.2379
_reflns_number_gt 11736
_reflns_number_total 17074
_reflns_threshold_expression I>2\s(I)
_cod_data_source_file b900709a.txt
_cod_data_source_block fwbr-14
_cod_depositor_comments
;
The following automatic conversions were performed:
'_exptl_absorpt_correction_type' value 'Multi-scan' changed to
'multi-scan' according to
'/home/saulius/struct/CIF-dictionaries/cif_core.dic' dictionary named
'cif_core.dic' version 2.4.1 from 2010-06-29.

Automatic conversion script
Id: cif_fix_enum 1527 2010-12-29 10:47:43Z saulius 
;
_cod_original_sg_symbol_H-M P21/c
_cod_database_code 7001809

loop_
_symmetry_equiv_pos_as_xyz
'x, y, z'
'-x, y+1/2, -z+1/2'
'-x, -y, -z'
'x, -y-1/2, z-1/2'

loop_
_atom_site_label
_atom_site_type_symbol
_atom_site_fract_x
_atom_site_fract_y
_atom_site_fract_z
_atom_site_U_iso_or_equiv
_atom_site_adp_type
_atom_site_occupancy
_atom_site_symmetry_multiplicity
_atom_site_calc_flag
_atom_site_refinement_flags
_atom_site_disorder_assembly
_atom_site_disorder_group
Ni1 Ni 0.16800(6) 0.41128(3) 0.14643(3) 0.0381(2) Uani 1 1 d . . .
Ni2 Ni 0.35218(7) 0.30966(3) 0.31339(3) 0.0485(2) Uani 1 1 d . . .
Ni3 Ni 0.27474(7) 0.42947(3) 0.27013(3) 0.0455(2) Uani 1 1 d . . .
Ni4 Ni 0.38178(7) 0.32975(3) 0.19965(3) 0.0475(2) Uani 1 1 d . . .
Ni5 Ni 0.11225(7) 0.32051(3) 0.22355(3) 0.0497(2) Uani 1 1 d . . .
O1 O 0.2890(3) 0.43836(15) 0.20561(14) 0.0422(9) Uani 1 1 d . . .
O2 O 0.2439(3) 0.33954(15) 0.15433(14) 0.0428(10) Uani 1 1 d . . .
O3 O 0.0891(3) 0.38841(16) 0.19799(14) 0.0446(10) Uani 1 1 d . . .
O4 O 0.2505(4) 0.37259(17) 0.30748(16) 0.0505(11) Uani 1 1 d . . .
O5 O 0.4285(3) 0.34636(18) 0.26722(15) 0.0507(11) Uani 1 1 d . . .
O6 O 0.2396(4) 0.28245(16) 0.25087(15) 0.0484(10) Uani 1 1 d . . .
N1 N 0.2683(4) 0.44338(18) 0.11317(17) 0.0381(11) Uani 1 1 d . . .
N2 N 0.4078(4) 0.4927(2) 0.11773(17) 0.0420(12) Uani 1 1 d . . .
H2 H 0.4634 0.5114 0.1303 0.050 Uiso 1 1 calc R . .
N3 N 0.4002(4) 0.4695(2) 0.29933(18) 0.0496(13) Uani 1 1 d . . .
N4 N 0.5346(5) 0.5213(2) 0.30468(19) 0.0603(16) Uani 1 1 d . . .
H4 H 0.5822 0.5395 0.2961 0.072 Uiso 1 1 calc R . .
N5 N 0.0693(4) 0.37169(18) 0.09275(17) 0.0397(11) Uani 1 1 d . . .
N6 N 0.0263(4) 0.2976(2) 0.05660(18) 0.0463(12) Uani 1 1 d . . .
H6 H 0.0311 0.2659 0.0492 0.056 Uiso 1 1 calc R . .
N7 N 0.4075(4) 0.2647(2) 0.1748(2) 0.0541(14) Uani 1 1 d . . .
N8 N 0.3841(6) 0.2006(3) 0.1237(2) 0.075(2) Uani 1 1 d . . .
H8 H 0.3538 0.1802 0.1003 0.089 Uiso 1 1 calc R . .
N9 N 0.0733(4) 0.47163(18) 0.14682(18) 0.0419(11) Uani 1 1 d . . .
N10 N -0.0590(4) 0.50430(19) 0.17200(19) 0.0465(12) Uani 1 1 d . . .
H10 H -0.1081 0.5072 0.1874 0.056 Uiso 1 1 calc R . .
N11 N 0.0094(5) 0.3280(2) 0.2608(2) 0.0544(14) Uani 1 1 d . . .
N12 N -0.1149(6) 0.3619(3) 0.2896(3) 0.081(2) Uani 1 1 d . . .
H12 H -0.1610 0.3834 0.2951 0.097 Uiso 1 1 calc R . .
N13 N 0.2669(4) 0.2902(2) 0.35984(18) 0.0507(14) Uani 1 1 d . . .
N14 N 0.1635(5) 0.3160(2) 0.4047(2) 0.0598(16) Uani 1 1 d . . .
H14 H 0.1211 0.3352 0.4159 0.072 Uiso 1 1 calc R . .
N15 N 0.1715(4) 0.4708(2) 0.28876(18) 0.0476(13) Uani 1 1 d . . .
N16 N 0.0545(6) 0.4954(3) 0.3275(2) 0.0721(19) Uani 1 1 d . . .
H16 H 0.0128 0.4947 0.3467 0.086 Uiso 1 1 calc R . .
N17 N 0.4744(5) 0.3443(3) 0.36132(19) 0.0600(16) Uani 1 1 d . . .
N18 N 0.6201(5) 0.3904(3) 0.3741(2) 0.077(2) Uani 1 1 d . . .
H18 H 0.6721 0.4076 0.3680 0.092 Uiso 1 1 calc R . .
N19 N 0.4963(4) 0.3668(2) 0.18453(19) 0.0507(13) Uani 1 1 d . . .
N20 N 0.6418(5) 0.4137(2) 0.1945(2) 0.0620(16) Uani 1 1 d . . .
H20 H 0.6976 0.4315 0.2086 0.074 Uiso 1 1 calc R . .
N21 N 0.4163(4) 0.2426(2) 0.3043(2) 0.0538(14) Uani 1 1 d . . .
N22 N 0.3998(5) 0.1697(2) 0.2641(2) 0.0653(17) Uani 1 1 d . . .
H22 H 0.3721 0.1461 0.2434 0.078 Uiso 1 1 calc R . .
N23 N 0.0430(5) 0.2674(2) 0.1806(2) 0.0513(13) Uani 1 1 d . . .
N24 N 0.0204(6) 0.1918(2) 0.1473(2) 0.073(2) Uani 1 1 d . . .
H24 H 0.0344 0.1612 0.1395 0.087 Uiso 1 1 calc R . .
C1 C 0.3626(5) 0.4671(2) 0.1940(2) 0.0415(14) Uani 1 1 d . . .
C2 C 0.3470(5) 0.4687(2) 0.1414(2) 0.0408(14) Uani 1 1 d . . .
C3 C 0.2774(5) 0.4517(2) 0.0668(2) 0.0398(13) Uani 1 1 d . . .
C4 C 0.2154(5) 0.4348(2) 0.0223(2) 0.0461(15) Uani 1 1 d . . .
H4A H 0.1539 0.4152 0.0194 0.055 Uiso 1 1 calc R . .
C5 C 0.2495(6) 0.4486(3) -0.0171(2) 0.0530(17) Uani 1 1 d . . .
H5 H 0.2109 0.4374 -0.0478 0.064 Uiso 1 1 calc R . .
C6 C 0.3379(5) 0.4783(3) -0.0136(2) 0.0497(16) Uani 1 1 d . . .
H6A H 0.3579 0.4861 -0.0419 0.060 Uiso 1 1 calc R . .
C7 C 0.3980(6) 0.4968(3) 0.0295(2) 0.0508(16) Uani 1 1 d . . .
H7 H 0.4572 0.5179 0.0317 0.061 Uiso 1 1 calc R . .
C8 C 0.3657(5) 0.4824(2) 0.0699(2) 0.0434(14) Uani 1 1 d . . .
C9 C 0.4402(5) 0.4923(2) 0.2237(2) 0.0467(15) Uani 1 1 d . . .
H9 H 0.4874 0.5108 0.2104 0.056 Uiso 1 1 calc R . .
C10 C 0.4571(6) 0.4932(3) 0.2753(2) 0.0503(16) Uani 1 1 d . . .
C11 C 0.4399(6) 0.4829(3) 0.3471(2) 0.0541(17) Uani 1 1 d . . .
C12 C 0.4044(7) 0.4713(3) 0.3878(3) 0.074(2) Uani 1 1 d . . .
H12A H 0.3454 0.4501 0.3859 0.089 Uiso 1 1 calc R . .
C13 C 0.4597(9) 0.4921(4) 0.4301(3) 0.094(3) Uani 1 1 d . . .
H13 H 0.4396 0.4843 0.4584 0.113 Uiso 1 1 calc R . .
C14 C 0.5445(9) 0.5246(5) 0.4331(3) 0.104(4) Uani 1 1 d . . .
H14A H 0.5794 0.5388 0.4631 0.124 Uiso 1 1 calc R . .
C15 C 0.5784(8) 0.5364(4) 0.3937(3) 0.089(3) Uani 1 1 d . . .
H15 H 0.6370 0.5580 0.3960 0.107 Uiso 1 1 calc R . .
C16 C 0.5239(6) 0.5158(3) 0.3503(2) 0.0624(19) Uani 1 1 d . . .
C17 C 0.2006(5) 0.3066(2) 0.1192(2) 0.0459(15) Uani 1 1 d . . .
C18 C 0.0993(5) 0.3245(2) 0.0896(2) 0.0426(14) Uani 1 1 d . . .
C19 C -0.0291(5) 0.3758(2) 0.0598(2) 0.0429(14) Uani 1 1 d . . .
C20 C -0.0947(5) 0.4178(3) 0.0468(2) 0.0472(15) Uani 1 1 d . . .
H20A H -0.0753 0.4499 0.0604 0.057 Uiso 1 1 calc R . .
C21 C -0.1899(6) 0.4095(3) 0.0126(3) 0.0577(18) Uani 1 1 d . . .
H21 H -0.2371 0.4367 0.0028 0.069 Uiso 1 1 calc R . .
C22 C -0.2188(6) 0.3616(3) -0.0079(3) 0.0592(18) Uani 1 1 d . . .
H22A H -0.2853 0.3574 -0.0305 0.071 Uiso 1 1 calc R . .
C23 C -0.1529(5) 0.3212(3) 0.0042(2) 0.0527(17) Uani 1 1 d . . .
H23 H -0.1725 0.2891 -0.0094 0.063 Uiso 1 1 calc R . .
C24 C -0.0552(5) 0.3292(2) 0.0373(2) 0.0463(15) Uani 1 1 d . . .
C25 C 0.2405(6) 0.2625(3) 0.1103(2) 0.0535(17) Uani 1 1 d . . .
H25 H 0.1994 0.2428 0.0848 0.064 Uiso 1 1 calc R . .
C26 C 0.3416(6) 0.2426(3) 0.1366(2) 0.0579(18) Uani 1 1 d . . .
C27 C 0.4996(6) 0.2356(3) 0.1860(3) 0.063(2) Uani 1 1 d . . .
C28 C 0.5931(7) 0.2418(3) 0.2204(3) 0.071(2) Uani 1 1 d . . .
H28 H 0.6034 0.2689 0.2424 0.086 Uiso 1 1 calc R . .
C29 C 0.6732(8) 0.2063(4) 0.2217(3) 0.082(3) Uani 1 1 d . . .
H29 H 0.7396 0.2099 0.2445 0.098 Uiso 1 1 calc R . .
C30 C 0.6570(8) 0.1674(4) 0.1911(4) 0.094(3) Uani 1 1 d . . .
H30 H 0.7125 0.1438 0.1940 0.113 Uiso 1 1 calc R . .
C31 C 0.5649(9) 0.1595(4) 0.1559(4) 0.092(3) Uani 1 1 d . . .
H31 H 0.5557 0.1321 0.1344 0.110 Uiso 1 1 calc R . .
C32 C 0.4853(7) 0.1955(3) 0.1545(3) 0.073(2) Uani 1 1 d . . .
C33 C 0.0117(5) 0.4192(2) 0.2030(2) 0.0420(14) Uani 1 1 d . . .
C34 C 0.0063(5) 0.4652(2) 0.1738(2) 0.0441(14) Uani 1 1 d . . .
C35 C 0.0484(5) 0.5182(2) 0.1250(2) 0.0442(14) Uani 1 1 d . . .
C36 C 0.0904(5) 0.5443(2) 0.0931(2) 0.0486(15) Uani 1 1 d . . .
H36 H 0.1455 0.5303 0.0816 0.058 Uiso 1 1 calc R . .
C37 C 0.0510(6) 0.5907(3) 0.0783(3) 0.0569(18) Uani 1 1 d . . .
H37 H 0.0790 0.6091 0.0565 0.068 Uiso 1 1 calc R . .
C38 C -0.0315(6) 0.6117(3) 0.0954(3) 0.062(2) Uani 1 1 d . . .
H38 H -0.0573 0.6440 0.0848 0.075 Uiso 1 1 calc R . .
C39 C -0.0748(6) 0.5864(3) 0.1268(2) 0.0561(18) Uani 1 1 d . . .
H39 H -0.1298 0.6006 0.1382 0.067 Uiso 1 1 calc R . .
C40 C -0.0346(5) 0.5393(2) 0.1412(2) 0.0476(15) Uani 1 1 d . . .
C41 C -0.0536(6) 0.4128(3) 0.2309(3) 0.0560(17) Uani 1 1 d . . .
H41 H -0.1034 0.4384 0.2318 0.067 Uiso 1 1 calc R . .
C42 C -0.0514(6) 0.3688(3) 0.2596(3) 0.0568(18) Uani 1 1 d . . .
C43 C -0.0168(6) 0.2936(3) 0.2904(3) 0.0606(19) Uani 1 1 d . . .
C44 C 0.0211(7) 0.2461(3) 0.3026(3) 0.072(2) Uani 1 1 d . . .
H44 H 0.0724 0.2318 0.2888 0.087 Uiso 1 1 calc R . .
C45 C -0.0174(10) 0.2196(5) 0.3353(4) 0.102(4) Uani 1 1 d . . .
H45 H 0.0076 0.1866 0.3442 0.122 Uiso 1 1 calc R . .
C46 C -0.0919(11) 0.2409(5) 0.3549(5) 0.126(5) Uani 1 1 d . . .
H46 H -0.1160 0.2219 0.3776 0.151 Uiso 1 1 calc R . .
C47 C -0.1343(9) 0.2886(5) 0.3435(4) 0.113(4) Uani 1 1 d . . .
H47 H -0.1861 0.3025 0.3572 0.135 Uiso 1 1 calc R . .
C48 C -0.0930(8) 0.3145(4) 0.3097(4) 0.083(3) Uani 1 1 d . . .
C49 C 0.1945(6) 0.3729(3) 0.3404(2) 0.0512(16) Uani 1 1 d . . .
C50 C 0.2060(6) 0.3268(3) 0.3680(2) 0.0513(16) Uani 1 1 d . . .
C51 C 0.2645(5) 0.2528(3) 0.3926(2) 0.0504(16) Uani 1 1 d . . .
C52 C 0.3134(6) 0.2064(3) 0.3993(2) 0.0583(18) Uani 1 1 d . . .
H52 H 0.3556 0.1952 0.3793 0.070 Uiso 1 1 calc R . .
C53 C 0.2977(6) 0.1768(3) 0.4366(3) 0.062(2) Uani 1 1 d . . .
H53 H 0.3289 0.1445 0.4420 0.074 Uiso 1 1 calc R . .
C54 C 0.2372(7) 0.1942(3) 0.4660(3) 0.073(2) Uani 1 1 d . . .
H54 H 0.2310 0.1738 0.4919 0.088 Uiso 1 1 calc R . .
C55 C 0.1845(8) 0.2406(3) 0.4590(3) 0.072(2) Uani 1 1 d . . .
H55 H 0.1417 0.2517 0.4787 0.086 Uiso 1 1 calc R . .
C56 C 0.1998(6) 0.2692(3) 0.4210(2) 0.0582(18) Uani 1 1 d . . .
C57 C 0.1331(6) 0.4121(3) 0.3476(3) 0.0605(19) Uani 1 1 d . . .
H57 H 0.0971 0.4082 0.3718 0.073 Uiso 1 1 calc R . .
C58 C 0.1184(6) 0.4584(3) 0.3218(3) 0.0573(18) Uani 1 1 d . . .
C59 C 0.1388(5) 0.5202(2) 0.2748(2) 0.0480(15) Uani 1 1 d . . .
C60 C 0.1706(6) 0.5515(3) 0.2426(2) 0.0511(16) Uani 1 1 d . . .
H60 H 0.2212 0.5411 0.2265 0.061 Uiso 1 1 calc R . .
C61 C 0.1237(6) 0.5988(3) 0.2354(3) 0.0587(18) Uani 1 1 d . . .
H61 H 0.1439 0.6217 0.2145 0.070 Uiso 1 1 calc R . .
C62 C 0.0472(7) 0.6129(3) 0.2588(3) 0.074(2) Uani 1 1 d . . .
H62 H 0.0151 0.6449 0.2525 0.088 Uiso 1 1 calc R . .
C63 C 0.0178(8) 0.5819(3) 0.2901(4) 0.079(3) Uani 1 1 d . . .
H63 H -0.0334 0.5919 0.3060 0.095 Uiso 1 1 calc R . .
C64 C 0.0648(7) 0.5356(3) 0.2980(3) 0.068(2) Uani 1 1 d . . .
C65 C 0.5201(6) 0.3688(3) 0.2889(3) 0.0552(17) Uani 1 1 d . . .
C66 C 0.5396(6) 0.3679(3) 0.3411(3) 0.0597(18) Uani 1 1 d . . .
C67 C 0.5140(6) 0.3526(3) 0.4116(2) 0.065(2) Uani 1 1 d . . .
C68 C 0.4760(7) 0.3374(4) 0.4497(3) 0.082(3) Uani 1 1 d . . .
H68 H 0.4149 0.3170 0.4446 0.098 Uiso 1 1 calc R . .
C69 C 0.5293(9) 0.3527(4) 0.4950(3) 0.090(3) Uani 1 1 d . . .
H69 H 0.5034 0.3441 0.5216 0.109 Uiso 1 1 calc R . .
C70 C 0.6227(8) 0.3814(5) 0.5018(3) 0.093(3) Uani 1 1 d . . .
H70 H 0.6586 0.3914 0.5334 0.112 Uiso 1 1 calc R . .
C71 C 0.6635(8) 0.3954(5) 0.4653(4) 0.102(3) Uani 1 1 d . . .
H71 H 0.7276 0.4137 0.4708 0.122 Uiso 1 1 calc R . .
C72 C 0.6058(7) 0.3815(4) 0.4190(3) 0.076(2) Uani 1 1 d . . .
C73 C 0.5886(6) 0.3902(3) 0.2670(3) 0.0587(18) Uani 1 1 d . . .
H73 H 0.6501 0.4057 0.2866 0.070 Uiso 1 1 calc R . .
C74 C 0.5742(6) 0.3909(3) 0.2166(3) 0.0550(17) Uani 1 1 d . . .
C75 C 0.5167(5) 0.3743(3) 0.1400(3) 0.0539(17) Uani 1 1 d . . .
C76 C 0.4626(6) 0.3573(3) 0.0950(3) 0.0583(18) Uani 1 1 d . . .
H76 H 0.4007 0.3375 0.0907 0.070 Uiso 1 1 calc R . .
C77 C 0.5012(7) 0.3698(3) 0.0566(3) 0.068(2) Uani 1 1 d . . .
H77 H 0.4678 0.3572 0.0257 0.081 Uiso 1 1 calc R . .
C78 C 0.5896(7) 0.4009(4) 0.0634(3) 0.074(2) Uani 1 1 d . . .
H78 H 0.6126 0.4106 0.0363 0.089 Uiso 1 1 calc R . .
C79 C 0.6450(7) 0.4183(3) 0.1081(3) 0.070(2) Uani 1 1 d . . .
H79 H 0.7056 0.4389 0.1122 0.084 Uiso 1 1 calc R . .
C80 C 0.6075(6) 0.4039(3) 0.1462(3) 0.0600(19) Uani 1 1 d . . .
C81 C 0.2546(6) 0.2344(3) 0.2406(2) 0.0546(17) Uani 1 1 d . . .
C82 C 0.3566(6) 0.2144(3) 0.2693(3) 0.0546(17) Uani 1 1 d . . .
C83 C 0.5050(6) 0.2139(3) 0.3233(3) 0.061(2) Uani 1 1 d . . .
C84 C 0.5954(6) 0.2242(4) 0.3614(3) 0.074(2) Uani 1 1 d . . .
H84 H 0.6027 0.2546 0.3790 0.089 Uiso 1 1 calc R . .
C85 C 0.6736(7) 0.1867(5) 0.3716(4) 0.094(3) Uani 1 1 d . . .
H85 H 0.7360 0.1917 0.3966 0.113 Uiso 1 1 calc R . .
C86 C 0.6604(8) 0.1421(5) 0.3453(5) 0.098(4) Uani 1 1 d . . .
H86 H 0.7143 0.1175 0.3538 0.118 Uiso 1 1 calc R . .
C87 C 0.5744(8) 0.1317(4) 0.3080(4) 0.089(3) Uani 1 1 d . . .
H87 H 0.5688 0.1015 0.2903 0.107 Uiso 1 1 calc R . .
C88 C 0.4954(6) 0.1684(3) 0.2975(3) 0.067(2) Uani 1 1 d . . .
C89 C 0.1885(6) 0.2066(3) 0.2069(3) 0.0563(17) Uani 1 1 d . . .
H89 H 0.2114 0.1740 0.2011 0.068 Uiso 1 1 calc R . .
C90 C 0.0869(6) 0.2221(3) 0.1790(2) 0.0565(18) Uani 1 1 d . . .
C91 C -0.0589(6) 0.2650(3) 0.1509(2) 0.0542(17) Uani 1 1 d . . .
C92 C -0.1402(6) 0.3004(3) 0.1406(3) 0.0621(19) Uani 1 1 d . . .
H92 H -0.1315 0.3328 0.1546 0.075 Uiso 1 1 calc R . .
C93 C -0.2332(7) 0.2861(4) 0.1091(3) 0.079(3) Uani 1 1 d . . .
H93 H -0.2897 0.3094 0.1014 0.095 Uiso 1 1 calc R . .
C94 C -0.2483(8) 0.2393(4) 0.0882(4) 0.093(3) Uani 1 1 d . . .
H94 H -0.3153 0.2312 0.0675 0.111 Uiso 1 1 calc R . .
C95 C -0.1688(8) 0.2040(4) 0.0966(3) 0.089(3) Uani 1 1 d . . .
H95 H -0.1780 0.1724 0.0810 0.107 Uiso 1 1 calc R . .
C96 C -0.0739(7) 0.2175(3) 0.1294(3) 0.070(2) Uani 1 1 d . . .
Br1 Br 0.61669(12) 0.56246(6) 0.13817(6) 0.0918(4) Uani 0.75 1 d PU . .
Br2 Br 0.82712(13) 0.45164(8) 0.35758(7) 0.1134(6) Uani 0.70 1 d PU . .
Br3 Br 0.24759(18) 0.36429(8) 0.53355(7) 0.0904(6) Uani 0.50 1 d PU . .
Br4 Br 0.2625(2) 0.08015(9) 0.19542(12) 0.0959(8) Uani 0.40 1 d PU . .
Br5 Br 0.2005(9) 0.4479(4) 0.4757(4) 0.176(4) Uani 0.20 1 d PU . .
Br6 Br 0.1401(9) 0.1024(4) 0.1216(4) 0.163(3) Uani 0.20 1 d PU . .
Br7 Br 0.7578(2) 0.51807(14) 0.21892(14) 0.1345(12) Uani 0.45 1 d PU . .
Br8 Br 0.9859(6) 0.1862(2) 0.0168(2) 0.0890(17) Uani 0.23 1 d PU . .
Br9 Br 1.0324(8) 0.1946(5) 0.0297(4) 0.146(4) Uani 0.22 1 d PU . .
Br10 Br 0.9875(7) 0.3763(3) 0.4360(3) 0.132(2) Uani 0.20 1 d PU . .
Br11 Br 0.0788(8) 0.5601(5) 0.4385(3) 0.136(3) Uani 0.15 1 d PU . .

loop_
_atom_site_aniso_label
_atom_site_aniso_U_11
_atom_site_aniso_U_22
_atom_site_aniso_U_33
_atom_site_aniso_U_23
_atom_site_aniso_U_13
_atom_site_aniso_U_12
Ni1 0.0447(4) 0.0365(4) 0.0322(4) 0.0016(3) 0.0085(3) -0.0019(3)
Ni2 0.0533(5) 0.0536(5) 0.0348(4) 0.0076(3) 0.0052(3) -0.0055(4)
Ni3 0.0554(5) 0.0468(5) 0.0353(4) 0.0007(3) 0.0139(3) -0.0083(4)
Ni4 0.0498(5) 0.0499(5) 0.0393(4) 0.0043(4) 0.0058(4) 0.0004(4)
Ni5 0.0556(5) 0.0407(5) 0.0486(5) 0.0035(4) 0.0064(4) -0.0011(4)
O1 0.047(2) 0.043(2) 0.037(2) 0.0014(18) 0.0119(18) -0.0050(19)
O2 0.048(2) 0.040(2) 0.038(2) -0.0005(18) 0.0063(18) 0.0002(18)
O3 0.054(3) 0.040(2) 0.039(2) 0.0031(18) 0.0109(19) -0.0029(19)
O4 0.058(3) 0.055(3) 0.042(2) 0.004(2) 0.020(2) -0.007(2)
O5 0.048(3) 0.059(3) 0.041(2) 0.009(2) 0.0036(19) -0.009(2)
O6 0.060(3) 0.038(2) 0.043(2) 0.0025(18) 0.006(2) 0.006(2)
N1 0.042(3) 0.040(3) 0.033(2) 0.002(2) 0.011(2) 0.004(2)
N2 0.041(3) 0.051(3) 0.034(3) 0.005(2) 0.010(2) -0.002(2)
N3 0.060(3) 0.057(3) 0.031(3) 0.002(2) 0.012(2) -0.011(3)
N4 0.077(4) 0.065(4) 0.035(3) -0.007(3) 0.010(3) -0.028(3)
N5 0.044(3) 0.037(3) 0.037(3) 0.002(2) 0.009(2) 0.002(2)
N6 0.060(3) 0.037(3) 0.038(3) -0.001(2) 0.006(2) -0.002(2)
N7 0.057(3) 0.053(3) 0.049(3) 0.011(3) 0.008(3) 0.009(3)
N8 0.098(5) 0.058(4) 0.059(4) -0.001(3) 0.005(4) 0.032(4)
N9 0.046(3) 0.036(3) 0.042(3) 0.004(2) 0.008(2) -0.004(2)
N10 0.051(3) 0.040(3) 0.049(3) -0.001(2) 0.015(2) 0.004(2)
N11 0.058(3) 0.054(3) 0.048(3) 0.007(3) 0.008(3) -0.012(3)
N12 0.067(4) 0.107(6) 0.081(5) 0.020(4) 0.041(4) 0.000(4)
N13 0.058(3) 0.053(3) 0.038(3) 0.006(2) 0.006(2) -0.021(3)
N14 0.081(4) 0.057(4) 0.048(3) 0.004(3) 0.028(3) -0.013(3)
N15 0.057(3) 0.044(3) 0.040(3) -0.002(2) 0.012(2) -0.009(2)
N16 0.099(5) 0.064(4) 0.068(4) 0.003(3) 0.047(4) 0.010(4)
N17 0.062(4) 0.077(4) 0.033(3) 0.011(3) -0.001(3) -0.010(3)
N18 0.065(4) 0.098(5) 0.058(4) -0.001(4) -0.001(3) -0.023(4)
N19 0.050(3) 0.059(3) 0.043(3) 0.006(3) 0.013(2) 0.007(3)
N20 0.051(3) 0.070(4) 0.068(4) 0.008(3) 0.021(3) -0.004(3)
N21 0.052(3) 0.060(4) 0.046(3) 0.013(3) 0.008(3) 0.002(3)
N22 0.066(4) 0.057(4) 0.070(4) 0.011(3) 0.012(3) 0.010(3)
N23 0.065(4) 0.042(3) 0.045(3) 0.005(2) 0.011(3) -0.001(3)
N24 0.094(5) 0.040(3) 0.071(4) -0.005(3) -0.001(4) -0.014(3)
C1 0.048(3) 0.048(4) 0.027(3) 0.003(2) 0.007(2) 0.001(3)
C2 0.045(3) 0.043(3) 0.032(3) -0.002(2) 0.007(3) 0.006(3)
C3 0.043(3) 0.043(3) 0.035(3) 0.001(2) 0.012(2) 0.006(3)
C4 0.051(4) 0.048(4) 0.037(3) -0.003(3) 0.007(3) 0.004(3)
C5 0.068(5) 0.059(4) 0.031(3) -0.001(3) 0.013(3) 0.004(4)
C6 0.055(4) 0.062(4) 0.033(3) 0.007(3) 0.013(3) 0.009(3)
C7 0.054(4) 0.064(4) 0.038(3) 0.005(3) 0.018(3) 0.007(3)
C8 0.048(4) 0.049(4) 0.034(3) 0.002(3) 0.013(3) 0.006(3)
C9 0.057(4) 0.049(4) 0.035(3) 0.002(3) 0.015(3) -0.013(3)
C10 0.062(4) 0.050(4) 0.035(3) 0.001(3) 0.006(3) -0.017(3)
C11 0.065(4) 0.063(4) 0.033(3) -0.004(3) 0.011(3) -0.020(4)
C12 0.100(6) 0.084(6) 0.041(4) -0.006(4) 0.023(4) -0.030(5)
C13 0.122(8) 0.122(8) 0.040(4) -0.012(5) 0.022(5) -0.050(7)
C14 0.133(9) 0.139(9) 0.036(4) -0.017(5) 0.018(5) -0.065(8)
C15 0.097(7) 0.117(8) 0.044(4) -0.013(5) 0.003(4) -0.050(6)
C16 0.076(5) 0.069(5) 0.041(4) -0.005(3) 0.013(3) -0.021(4)
C17 0.056(4) 0.041(3) 0.039(3) 0.003(3) 0.010(3) -0.001(3)
C18 0.058(4) 0.034(3) 0.033(3) -0.003(2) 0.007(3) -0.005(3)
C19 0.042(3) 0.052(4) 0.035(3) 0.003(3) 0.011(3) -0.002(3)
C20 0.046(4) 0.053(4) 0.042(3) -0.004(3) 0.010(3) 0.004(3)
C21 0.052(4) 0.066(5) 0.052(4) 0.000(3) 0.009(3) 0.010(3)
C22 0.048(4) 0.072(5) 0.052(4) -0.004(4) 0.004(3) -0.004(4)
C23 0.056(4) 0.053(4) 0.042(4) 0.002(3) 0.000(3) -0.011(3)
C24 0.052(4) 0.047(4) 0.038(3) -0.001(3) 0.009(3) -0.009(3)
C25 0.068(4) 0.043(4) 0.042(4) 0.004(3) 0.001(3) 0.005(3)
C26 0.074(5) 0.053(4) 0.044(4) 0.008(3) 0.011(3) 0.010(4)
C27 0.062(4) 0.066(5) 0.060(5) 0.027(4) 0.014(4) 0.021(4)
C28 0.075(5) 0.077(6) 0.062(5) 0.023(4) 0.018(4) 0.014(4)
C29 0.079(6) 0.089(7) 0.075(6) 0.025(5) 0.014(5) 0.034(5)
C30 0.091(7) 0.101(8) 0.094(7) 0.030(6) 0.028(6) 0.053(6)
C31 0.109(8) 0.084(7) 0.081(6) 0.022(5) 0.020(6) 0.047(6)
C32 0.093(6) 0.062(5) 0.061(5) 0.007(4) 0.015(4) 0.036(4)
C33 0.042(3) 0.040(3) 0.045(3) -0.003(3) 0.013(3) -0.001(3)
C34 0.047(3) 0.041(3) 0.045(3) -0.005(3) 0.011(3) -0.004(3)
C35 0.058(4) 0.031(3) 0.037(3) -0.001(2) 0.003(3) -0.005(3)
C36 0.053(4) 0.036(3) 0.054(4) 0.002(3) 0.009(3) 0.000(3)
C37 0.071(5) 0.045(4) 0.048(4) 0.010(3) 0.004(3) -0.003(3)
C38 0.078(5) 0.035(4) 0.060(4) 0.003(3) -0.007(4) 0.002(3)
C39 0.065(4) 0.049(4) 0.049(4) -0.003(3) 0.005(3) 0.014(3)
C40 0.049(4) 0.038(3) 0.051(4) -0.011(3) 0.005(3) -0.005(3)
C41 0.056(4) 0.052(4) 0.061(4) 0.004(3) 0.016(3) 0.001(3)
C42 0.058(4) 0.062(5) 0.053(4) 0.010(3) 0.018(3) -0.010(4)
C43 0.057(4) 0.063(5) 0.055(4) 0.013(4) 0.004(3) -0.021(4)
C44 0.086(6) 0.065(5) 0.059(5) 0.014(4) 0.007(4) -0.023(4)
C45 0.119(9) 0.095(8) 0.086(7) 0.036(6) 0.017(6) -0.031(7)
C46 0.134(10) 0.130(11) 0.124(10) 0.070(9) 0.049(9) -0.016(9)
C47 0.088(7) 0.151(11) 0.108(9) 0.056(8) 0.042(6) 0.004(7)
C48 0.079(6) 0.092(7) 0.082(6) 0.033(5) 0.028(5) -0.017(5)
C49 0.065(4) 0.044(4) 0.043(4) -0.002(3) 0.012(3) -0.015(3)
C50 0.058(4) 0.054(4) 0.041(4) -0.002(3) 0.012(3) -0.011(3)
C51 0.063(4) 0.052(4) 0.029(3) 0.007(3) 0.001(3) -0.013(3)
C52 0.066(4) 0.059(4) 0.044(4) 0.010(3) 0.005(3) -0.007(4)
C53 0.072(5) 0.061(5) 0.049(4) 0.009(3) 0.010(4) -0.019(4)
C54 0.099(6) 0.065(5) 0.051(4) 0.013(4) 0.012(4) -0.037(5)
C55 0.107(6) 0.059(5) 0.055(5) 0.007(4) 0.033(4) -0.016(5)
C56 0.083(5) 0.049(4) 0.042(4) 0.002(3) 0.013(3) -0.015(4)
C57 0.078(5) 0.063(5) 0.049(4) 0.003(3) 0.031(4) -0.006(4)
C58 0.078(5) 0.052(4) 0.048(4) 0.002(3) 0.027(4) -0.004(4)
C59 0.059(4) 0.043(4) 0.041(3) -0.003(3) 0.013(3) -0.005(3)
C60 0.056(4) 0.049(4) 0.044(4) -0.003(3) 0.006(3) -0.011(3)
C61 0.065(5) 0.051(4) 0.055(4) -0.001(3) 0.006(3) -0.010(3)
C62 0.094(6) 0.057(5) 0.074(6) -0.003(4) 0.029(5) 0.006(4)
C63 0.104(7) 0.062(5) 0.089(6) 0.002(5) 0.055(5) 0.013(5)
C64 0.097(6) 0.055(5) 0.063(5) -0.012(4) 0.038(4) -0.002(4)
C65 0.055(4) 0.056(4) 0.051(4) 0.009(3) 0.008(3) -0.004(3)
C66 0.059(4) 0.065(5) 0.051(4) 0.004(3) 0.007(3) -0.008(4)
C67 0.062(4) 0.088(6) 0.037(4) 0.006(4) 0.001(3) -0.016(4)
C68 0.082(6) 0.103(7) 0.052(5) -0.001(5) 0.006(4) -0.014(5)
C69 0.106(7) 0.107(8) 0.048(5) -0.006(5) 0.001(5) -0.009(6)
C70 0.094(7) 0.133(9) 0.045(5) -0.007(5) 0.004(4) -0.014(6)
C71 0.089(7) 0.137(10) 0.068(6) -0.022(6) -0.001(5) -0.035(7)
C72 0.069(5) 0.104(7) 0.048(4) -0.007(4) 0.003(4) -0.019(5)
C73 0.052(4) 0.066(5) 0.051(4) 0.004(3) 0.002(3) -0.003(3)
C74 0.053(4) 0.051(4) 0.060(4) 0.007(3) 0.014(3) -0.002(3)
C75 0.051(4) 0.051(4) 0.063(4) 0.011(3) 0.020(3) 0.010(3)
C76 0.058(4) 0.068(5) 0.049(4) 0.016(3) 0.014(3) 0.016(4)
C77 0.075(5) 0.076(5) 0.058(5) 0.009(4) 0.029(4) 0.026(4)
C78 0.082(6) 0.085(6) 0.066(5) 0.021(4) 0.040(5) 0.015(5)
C79 0.066(5) 0.077(5) 0.078(6) 0.013(4) 0.039(4) 0.000(4)
C80 0.056(4) 0.062(5) 0.068(5) 0.015(4) 0.027(4) 0.013(4)
C81 0.066(4) 0.052(4) 0.043(4) 0.007(3) 0.010(3) 0.004(3)
C82 0.055(4) 0.055(4) 0.051(4) 0.017(3) 0.008(3) 0.005(3)
C83 0.055(4) 0.071(5) 0.054(4) 0.029(4) 0.010(3) 0.004(4)
C84 0.056(4) 0.091(6) 0.070(5) 0.035(5) 0.007(4) -0.001(4)
C85 0.060(5) 0.123(10) 0.094(7) 0.055(7) 0.008(5) 0.007(6)
C86 0.065(6) 0.106(9) 0.130(10) 0.065(8) 0.036(6) 0.021(6)
C87 0.075(6) 0.068(6) 0.127(9) 0.034(6) 0.029(6) 0.020(5)
C88 0.065(5) 0.058(5) 0.079(5) 0.031(4) 0.023(4) 0.007(4)
C89 0.074(5) 0.042(4) 0.050(4) 0.003(3) 0.012(3) 0.005(3)
C90 0.072(5) 0.042(4) 0.047(4) 0.007(3) 0.001(3) -0.003(3)
C91 0.058(4) 0.052(4) 0.045(4) 0.009(3) 0.001(3) -0.011(3)
C92 0.059(4) 0.066(5) 0.056(4) 0.007(4) 0.006(3) -0.006(4)
C93 0.060(5) 0.093(7) 0.075(6) 0.023(5) 0.002(4) -0.006(5)
C94 0.081(6) 0.094(7) 0.084(6) 0.007(6) -0.011(5) -0.037(6)
C95 0.102(7) 0.067(6) 0.070(6) 0.004(4) -0.026(5) -0.033(5)
C96 0.082(6) 0.057(5) 0.058(5) 0.007(4) -0.004(4) -0.011(4)
Br1 0.0916(9) 0.0874(9) 0.0992(10) -0.0082(7) 0.0301(7) -0.0154(7)
Br2 0.0787(9) 0.1600(17) 0.1124(13) -0.0333(11) 0.0448(9) -0.0377(10)
Br3 0.1059(14) 0.0819(13) 0.0779(12) -0.0080(10) 0.0146(10) -0.0253(11)
Br4 0.1048(18) 0.0679(14) 0.132(2) 0.0009(14) 0.0611(17) 0.0214(13)
Br5 0.172(7) 0.184(7) 0.153(6) -0.004(6) 0.010(5) -0.032(6)
Br6 0.193(7) 0.144(6) 0.167(7) -0.002(5) 0.076(6) 0.027(5)
Br7 0.1034(19) 0.149(3) 0.171(3) -0.048(2) 0.071(2) -0.0309(18)
Br8 0.113(4) 0.077(3) 0.089(4) -0.030(3) 0.047(3) -0.018(3)
Br9 0.142(7) 0.142(7) 0.146(7) 0.001(5) 0.024(5) -0.005(5)
Br10 0.182(6) 0.117(5) 0.103(4) 0.001(4) 0.049(4) 0.008(4)
Br11 0.125(6) 0.192(8) 0.095(5) -0.027(5) 0.033(4) -0.040(6)

loop_
_atom_type_symbol
_atom_type_description
_atom_type_scat_dispersion_real
_atom_type_scat_dispersion_imag
_atom_type_scat_source
C C 0.0033 0.0016 'International Tables Vol C Tables 4.2.6.8 and 6.1.1.4'
H H 0.0000 0.0000 'International Tables Vol C Tables 4.2.6.8 and 6.1.1.4'
N N 0.0061 0.0033 'International Tables Vol C Tables 4.2.6.8 and 6.1.1.4'
O O 0.0106 0.0060 'International Tables Vol C Tables 4.2.6.8 and 6.1.1.4'
Br Br -0.2901 2.4595 'International Tables Vol C Tables 4.2.6.8 and 6.1.1.4'
Ni Ni 0.3393 1.1124 'International Tables Vol C Tables 4.2.6.8 and 6.1.1.4'

loop_
_geom_angle_atom_site_label_1
_geom_angle_atom_site_label_2
_geom_angle_atom_site_label_3
_geom_angle
_geom_angle_site_symmetry_1
_geom_angle_site_symmetry_3
_geom_angle_publ_flag
N1 Ni1 N9 98.3(2) . . y
N1 Ni1 N5 102.6(2) . . y
N9 Ni1 N5 98.5(2) . . y
N1 Ni1 O3 164.0(2) . . y
N9 Ni1 O3 79.1(2) . . y
N5 Ni1 O3 93.4(2) . . y
N1 Ni1 O1 78.4(2) . . y
N9 Ni1 O1 93.1(2) . . y
N5 Ni1 O1 168.0(2) . . y
O3 Ni1 O1 85.9(2) . . y
N1 Ni1 O2 94.9(2) . . y
N9 Ni1 O2 166.8(2) . . y
N5 Ni1 O2 78.6(2) . . y
O3 Ni1 O2 88.2(2) . . y
O1 Ni1 O2 89.5(2) . . y
N21 Ni2 N13 100.4(2) . . y
N21 Ni2 N17 102.1(3) . . y
N13 Ni2 N17 97.8(2) . . y
N21 Ni2 O5 92.5(2) . . y
N13 Ni2 O5 167.0(2) . . y
N17 Ni2 O5 78.6(2) . . y
N21 Ni2 O4 164.3(2) . . y
N13 Ni2 O4 79.1(2) . . y
N17 Ni2 O4 93.5(2) . . y
O5 Ni2 O4 88.6(2) . . y
N21 Ni2 O6 78.9(2) . . y
N13 Ni2 O6 95.5(2) . . y
N17 Ni2 O6 166.2(2) . . y
O5 Ni2 O6 87.6(2) . . y
O4 Ni2 O6 85.5(2) . . y
N15 Ni3 O4 93.4(2) . . y
N15 Ni3 O1 116.9(2) . . y
O4 Ni3 O1 134.8(2) . . y
N15 Ni3 N3 98.1(2) . . y
O4 Ni3 N3 115.4(2) . . y
O1 Ni3 N3 93.8(2) . . y
O5 Ni4 N7 122.6(2) . . y
O5 Ni4 N19 93.1(2) . . y
N7 Ni4 N19 98.6(2) . . y
O5 Ni4 O2 129.6(2) . . y
N7 Ni4 O2 95.2(2) . . y
N19 Ni4 O2 114.5(2) . . y
O6 Ni5 N23 95.0(2) . . y
O6 Ni5 N11 118.5(2) . . y
N23 Ni5 N11 98.8(2) . . y
O6 Ni5 O3 132.3(2) . . y
N23 Ni5 O3 115.7(2) . . y
N11 Ni5 O3 93.1(2) . . y
C1 O1 Ni3 124.7(4) . . ?
C1 O1 Ni1 115.1(3) . . ?
Ni3 O1 Ni1 119.5(2) . . y
C17 O2 Ni4 123.4(4) . . ?
C17 O2 Ni1 114.1(4) . . ?
Ni4 O2 Ni1 120.9(2) . . y
C33 O3 Ni5 124.9(4) . . ?
C33 O3 Ni1 115.2(4) . . ?
Ni5 O3 Ni1 118.6(2) . . y
C49 O4 Ni3 126.2(4) . . ?
C49 O4 Ni2 113.4(4) . . ?
Ni3 O4 Ni2 118.1(2) . . y
C65 O5 Ni4 125.3(4) . . ?
C65 O5 Ni2 115.3(4) . . ?
Ni4 O5 Ni2 117.2(2) . . y
C81 O6 Ni5 124.9(4) . . ?
C81 O6 Ni2 113.7(4) . . ?
Ni5 O6 Ni2 119.8(2) . . y
C2 N1 C3 105.2(5) . . ?
C2 N1 Ni1 115.1(4) . . ?
C3 N1 Ni1 139.4(4) . . ?
C2 N2 C8 106.5(5) . . ?
C2 N2 H2 126.7 . . ?
C8 N2 H2 126.7 . . ?
C10 N3 C11 106.8(5) . . ?
C10 N3 Ni3 124.5(4) . . ?
C11 N3 Ni3 128.4(4) . . ?
C10 N4 C16 107.0(6) . . ?
C10 N4 H4 126.5 . . ?
C16 N4 H4 126.5 . . ?
C18 N5 C19 105.4(5) . . ?
C18 N5 Ni1 113.8(4) . . ?
C19 N5 Ni1 140.4(4) . . ?
C24 N6 C18 107.0(5) . . ?
C24 N6 H6 126.5 . . ?
C18 N6 H6 126.5 . . ?
C26 N7 C27 106.1(6) . . ?
C26 N7 Ni4 123.9(5) . . ?
C27 N7 Ni4 129.2(5) . . ?
C26 N8 C32 107.3(7) . . ?
C26 N8 H8 126.3 . . ?
C32 N8 H8 126.3 . . ?
C34 N9 C35 105.6(5) . . ?
C34 N9 Ni1 113.5(4) . . ?
C35 N9 Ni1 140.6(4) . . ?
C34 N10 C40 107.1(5) . . ?
C34 N10 H10 126.5 . . ?
C40 N10 H10 126.5 . . ?
C42 N11 C43 108.2(6) . . ?
C42 N11 Ni5 124.2(5) . . ?
C43 N11 Ni5 127.5(6) . . ?
C42 N12 C48 107.2(8) . . ?
C42 N12 H12 126.4 . . ?
C48 N12 H12 126.4 . . ?
C50 N13 C51 106.5(6) . . ?
C50 N13 Ni2 113.3(4) . . ?
C51 N13 Ni2 139.1(5) . . ?
C50 N14 C56 106.5(6) . . ?
C50 N14 H14 126.7 . . ?
C56 N14 H14 126.7 . . ?
C58 N15 C59 104.8(6) . . ?
C58 N15 Ni3 125.7(5) . . ?
C59 N15 Ni3 129.4(4) . . ?
C58 N16 C64 109.1(6) . . ?
C58 N16 H16 125.5 . . ?
C64 N16 H16 125.5 . . ?
C66 N17 C67 106.0(6) . . ?
C66 N17 Ni2 113.5(5) . . ?
C67 N17 Ni2 140.5(5) . . ?
C66 N18 C72 108.2(7) . . ?
C66 N18 H18 125.9 . . ?
C72 N18 H18 125.9 . . ?
C74 N19 C75 105.8(6) . . ?
C74 N19 Ni4 125.3(5) . . ?
C75 N19 Ni4 128.9(5) . . ?
C74 N20 C80 108.3(6) . . ?
C74 N20 H20 125.8 . . ?
C80 N20 H20 125.8 . . ?
C82 N21 C83 104.7(6) . . ?
C82 N21 Ni2 114.5(4) . . ?
C83 N21 Ni2 140.8(5) . . ?
C82 N22 C88 106.2(7) . . ?
C82 N22 H22 126.9 . . ?
C88 N22 H22 126.9 . . ?
C90 N23 C91 106.8(6) . . ?
C90 N23 Ni5 123.0(5) . . ?
C91 N23 Ni5 129.8(5) . . ?
C90 N24 C96 108.0(7) . . ?
C90 N24 H24 126.0 . . ?
C96 N24 H24 126.0 . . ?
C9 C1 O1 127.3(5) . . ?
C9 C1 C2 121.6(6) . . ?
O1 C1 C2 111.1(5) . . ?
N1 C2 N2 113.6(5) . . ?
N1 C2 C1 119.7(6) . . ?
N2 C2 C1 126.7(5) . . ?
N1 C3 C8 108.1(5) . . ?
N1 C3 C4 131.0(6) . . ?
C8 C3 C4 121.0(6) . . ?
C5 C4 C3 115.9(6) . . ?
C5 C4 H4A 122.0 . . ?
C3 C4 H4A 122.0 . . ?
C4 C5 C6 122.7(6) . . ?
C4 C5 H5 118.7 . . ?
C6 C5 H5 118.7 . . ?
C7 C6 C5 122.5(6) . . ?
C7 C6 H6A 118.7 . . ?
C5 C6 H6A 118.7 . . ?
C6 C7 C8 115.6(6) . . ?
C6 C7 H7 122.2 . . ?
C8 C7 H7 122.2 . . ?
N2 C8 C7 131.1(6) . . ?
N2 C8 C3 106.6(5) . . ?
C7 C8 C3 122.3(6) . . ?
C1 C9 C10 123.8(6) . . ?
C1 C9 H9 118.1 . . ?
C10 C9 H9 118.1 . . ?
N3 C10 N4 111.7(6) . . ?
N3 C10 C9 125.8(6) . . ?
N4 C10 C9 122.4(6) . . ?
N3 C11 C16 107.9(6) . . ?
N3 C11 C12 131.0(6) . . ?
C16 C11 C12 120.9(6) . . ?
C13 C12 C11 116.4(8) . . ?
C13 C12 H12A 121.8 . . ?
C11 C12 H12A 121.8 . . ?
C12 C13 C14 122.4(8) . . ?
C12 C13 H13 118.8 . . ?
C14 C13 H13 118.8 . . ?
C15 C14 C13 121.4(8) . . ?
C15 C14 H14A 119.3 . . ?
C13 C14 H14A 119.3 . . ?
C14 C15 C16 117.6(8) . . ?
C14 C15 H15 121.2 . . ?
C16 C15 H15 121.2 . . ?
N4 C16 C15 132.2(7) . . ?
N4 C16 C11 106.6(6) . . ?
C15 C16 C11 121.2(7) . . ?
C25 C17 O2 127.5(6) . . ?
C25 C17 C18 120.9(6) . . ?
O2 C17 C18 111.6(5) . . ?
N5 C18 N6 112.3(5) . . ?
N5 C18 C17 120.6(5) . . ?
N6 C18 C17 127.1(5) . . ?
N5 C19 C24 108.5(5) . . ?
N5 C19 C20 129.7(6) . . ?
C24 C19 C20 121.7(6) . . ?
C21 C20 C19 115.8(6) . . ?
C21 C20 H20A 122.1 . . ?
C19 C20 H20A 122.1 . . ?
C20 C21 C22 122.2(7) . . ?
C20 C21 H21 118.9 . . ?
C22 C21 H21 118.9 . . ?
C23 C22 C21 121.4(6) . . ?
C23 C22 H22A 119.3 . . ?
C21 C22 H22A 119.3 . . ?
C22 C23 C24 117.2(6) . . ?
C22 C23 H23 121.4 . . ?
C24 C23 H23 121.4 . . ?
N6 C24 C23 131.6(6) . . ?
N6 C24 C19 106.8(5) . . ?
C23 C24 C19 121.5(6) . . ?
C17 C25 C26 124.7(6) . . ?
C17 C25 H25 117.6 . . ?
C26 C25 H25 117.6 . . ?
N7 C26 N8 111.6(6) . . ?
N7 C26 C25 125.1(7) . . ?
N8 C26 C25 123.2(7) . . ?
C28 C27 C32 120.6(7) . . ?
C28 C27 N7 130.9(8) . . ?
C32 C27 N7 108.4(7) . . ?
C27 C28 C29 117.3(9) . . ?
C27 C28 H28 121.4 . . ?
C29 C28 H28 121.4 . . ?
C30 C29 C28 121.0(9) . . ?
C30 C29 H29 119.5 . . ?
C28 C29 H29 119.5 . . ?
C29 C30 C31 124.1(9) . . ?
C29 C30 H30 117.9 . . ?
C31 C30 H30 117.9 . . ?
C30 C31 C32 114.7(10) . . ?
C30 C31 H31 122.7 . . ?
C32 C31 H31 122.7 . . ?
C27 C32 N8 106.5(6) . . ?
C27 C32 C31 122.3(9) . . ?
N8 C32 C31 131.1(9) . . ?
C41 C33 O3 127.8(6) . . ?
C41 C33 C34 120.7(6) . . ?
O3 C33 C34 111.5(5) . . ?
N9 C34 N10 113.0(6) . . ?
N9 C34 C33 120.2(6) . . ?
N10 C34 C33 126.8(6) . . ?
C36 C35 N9 131.7(6) . . ?
C36 C35 C40 120.0(6) . . ?
N9 C35 C40 108.3(6) . . ?
C37 C36 C35 118.7(7) . . ?
C37 C36 H36 120.6 . . ?
C35 C36 H36 120.6 . . ?
C36 C37 C38 120.6(7) . . ?
C36 C37 H37 119.7 . . ?
C38 C37 H37 119.7 . . ?
C39 C38 C37 121.8(6) . . ?
C39 C38 H38 119.1 . . ?
C37 C38 H38 119.1 . . ?
C38 C39 C40 117.0(7) . . ?
C38 C39 H39 121.5 . . ?
C40 C39 H39 121.5 . . ?
C39 C40 N10 132.1(7) . . ?
C39 C40 C35 121.9(7) . . ?
N10 C40 C35 106.0(5) . . ?
C33 C41 C42 122.5(7) . . ?
C33 C41 H41 118.7 . . ?
C42 C41 H41 118.7 . . ?
N11 C42 N12 109.5(7) . . ?
N11 C42 C41 126.6(7) . . ?
N12 C42 C41 123.9(7) . . ?
N11 C43 C44 130.4(8) . . ?
N11 C43 C48 108.4(7) . . ?
C44 C43 C48 121.2(8) . . ?
C43 C44 C45 118.4(10) . . ?
C43 C44 H44 120.8 . . ?
C45 C44 H44 120.8 . . ?
C46 C45 C44 120.0(11) . . ?
C46 C45 H45 120.0 . . ?
C44 C45 H45 120.0 . . ?
C45 C46 C47 124.1(10) . . ?
C45 C46 H46 117.9 . . ?
C47 C46 H46 117.9 . . ?
C46 C47 C48 114.1(11) . . ?
C46 C47 H47 123.0 . . ?
C48 C47 H47 123.0 . . ?
C43 C48 N12 106.7(7) . . ?
C43 C48 C47 122.1(10) . . ?
N12 C48 C47 131.2(11) . . ?
O4 C49 C57 124.5(6) . . ?
O4 C49 C50 112.8(6) . . ?
C57 C49 C50 122.8(7) . . ?
N13 C50 N14 112.2(6) . . ?
N13 C50 C49 120.4(6) . . ?
N14 C50 C49 127.4(7) . . ?
N13 C51 C52 130.3(7) . . ?
N13 C51 C56 107.9(6) . . ?
C52 C51 C56 121.8(6) . . ?
C51 C52 C53 117.1(8) . . ?
C51 C52 H52 121.5 . . ?
C53 C52 H52 121.5 . . ?
C54 C53 C52 120.8(8) . . ?
C54 C53 H53 119.6 . . ?
C52 C53 H53 119.6 . . ?
C53 C54 C55 123.1(7) . . ?
C53 C54 H54 118.5 . . ?
C55 C54 H54 118.5 . . ?
C56 C55 C54 115.2(8) . . ?
C56 C55 H55 122.4 . . ?
C54 C55 H55 122.4 . . ?
N14 C56 C55 131.1(8) . . ?
N14 C56 C51 106.9(6) . . ?
C55 C56 C51 122.0(7) . . ?
C49 C57 C58 125.6(7) . . ?
C49 C57 H57 117.2 . . ?
C58 C57 H57 117.2 . . ?
N16 C58 N15 111.1(6) . . ?
N16 C58 C57 125.2(7) . . ?
N15 C58 C57 123.6(7) . . ?
C64 C59 C60 121.4(7) . . ?
C64 C59 N15 109.7(6) . . ?
C60 C59 N15 128.9(6) . . ?
C61 C60 C59 116.3(7) . . ?
C61 C60 H60 121.9 . . ?
C59 C60 H60 121.9 . . ?
C60 C61 C62 121.0(7) . . ?
C60 C61 H61 119.5 . . ?
C62 C61 H61 119.5 . . ?
C63 C62 C61 121.7(8) . . ?
C63 C62 H62 119.1 . . ?
C61 C62 H62 119.1 . . ?
C62 C63 C64 117.7(8) . . ?
C62 C63 H63 121.2 . . ?
C64 C63 H63 121.2 . . ?
C63 C64 C59 121.9(8) . . ?
C63 C64 N16 132.8(8) . . ?
C59 C64 N16 105.3(7) . . ?
O5 C65 C73 126.4(7) . . ?
O5 C65 C66 111.4(6) . . ?
C73 C65 C66 122.3(7) . . ?
N17 C66 N18 111.8(7) . . ?
N17 C66 C65 120.8(6) . . ?
N18 C66 C65 127.4(7) . . ?
C68 C67 C72 120.9(7) . . ?
C68 C67 N17 131.0(7) . . ?
C72 C67 N17 108.0(7) . . ?
C69 C68 C67 118.4(9) . . ?
C69 C68 H68 120.8 . . ?
C67 C68 H68 120.8 . . ?
C68 C69 C70 119.7(9) . . ?
C68 C69 H69 120.1 . . ?
C70 C69 H69 120.1 . . ?
C71 C70 C69 123.1(8) . . ?
C71 C70 H70 118.5 . . ?
C69 C70 H70 118.5 . . ?
C70 C71 C72 116.6(9) . . ?
C70 C71 H71 121.7 . . ?
C72 C71 H71 121.7 . . ?
N18 C72 C67 105.9(6) . . ?
N18 C72 C71 132.8(9) . . ?
C67 C72 C71 121.2(9) . . ?
C65 C73 C74 124.1(7) . . ?
C65 C73 H73 117.9 . . ?
C74 C73 H73 117.9 . . ?
N19 C74 N20 110.8(7) . . ?
N19 C74 C73 124.9(6) . . ?
N20 C74 C73 124.2(7) . . ?
C76 C75 N19 130.2(7) . . ?
C76 C75 C80 120.8(7) . . ?
N19 C75 C80 109.0(7) . . ?
C77 C76 C75 118.3(8) . . ?
C77 C76 H76 120.9 . . ?
C75 C76 H76 120.9 . . ?
C76 C77 C78 119.9(8) . . ?
C76 C77 H77 120.1 . . ?
C78 C77 H77 120.1 . . ?
C79 C78 C77 122.6(7) . . ?
C79 C78 H78 118.7 . . ?
C77 C78 H78 118.7 . . ?
C80 C79 C78 116.5(8) . . ?
C80 C79 H79 121.7 . . ?
C78 C79 H79 121.7 . . ?
N20 C80 C79 132.2(8) . . ?
N20 C80 C75 106.0(6) . . ?
C79 C80 C75 121.8(8) . . ?
O6 C81 C89 125.7(6) . . ?
O6 C81 C82 112.6(6) . . ?
C89 C81 C82 121.6(7) . . ?
N21 C82 N22 113.8(6) . . ?
N21 C82 C81 119.1(7) . . ?
N22 C82 C81 127.1(7) . . ?
N21 C83 C88 108.5(7) . . ?
N21 C83 C84 130.2(8) . . ?
C88 C83 C84 121.2(7) . . ?
C85 C84 C83 115.9(10) . . ?
C85 C84 H84 122.0 . . ?
C83 C84 H84 122.0 . . ?
C86 C85 C84 120.8(10) . . ?
C86 C85 H85 119.6 . . ?
C84 C85 H85 119.6 . . ?
C87 C86 C85 124.0(9) . . ?
C87 C86 H86 118.0 . . ?
C85 C86 H86 118.0 . . ?
C86 C87 C88 116.1(11) . . ?
C86 C87 H87 121.9 . . ?
C88 C87 H87 121.9 . . ?
N22 C88 C87 131.4(9) . . ?
N22 C88 C83 106.8(7) . . ?
C87 C88 C83 121.8(9) . . ?
C81 C89 C90 125.3(7) . . ?
C81 C89 H89 117.4 . . ?
C90 C89 H89 117.4 . . ?
N23 C90 N24 110.8(6) . . ?
N23 C90 C89 125.9(6) . . ?
N24 C90 C89 123.3(7) . . ?
N23 C91 C92 131.3(7) . . ?
N23 C91 C96 108.4(6) . . ?
C92 C91 C96 120.3(7) . . ?
C93 C92 C91 116.8(8) . . ?
C93 C92 H92 121.6 . . ?
C91 C92 H92 121.6 . . ?
C92 C93 C94 123.0(9) . . ?
C92 C93 H93 118.5 . . ?
C94 C93 H93 118.5 . . ?
C93 C94 C95 121.8(8) . . ?
C93 C94 H94 119.1 . . ?
C95 C94 H94 119.1 . . ?
C94 C95 C96 116.1(9) . . ?
C94 C95 H95 122.0 . . ?
C96 C95 H95 122.0 . . ?
N24 C96 C95 132.1(8) . . ?
N24 C96 C91 105.9(6) . . ?
C95 C96 C91 122.0(8) . . ?

loop_
_geom_bond_atom_site_label_1
_geom_bond_atom_site_label_2
_geom_bond_distance
_geom_bond_site_symmetry_2
_geom_bond_publ_flag
Ni1 N1 2.020(5) . y
Ni1 N9 2.039(5) . y
Ni1 N5 2.039(5) . y
Ni1 O3 2.124(4) . y
Ni1 O1 2.134(4) . y
Ni1 O2 2.145(4) . y
Ni2 N21 2.027(6) . y
Ni2 N13 2.036(6) . y
Ni2 N17 2.047(6) . y
Ni2 O5 2.115(5) . y
Ni2 O4 2.126(5) . y
Ni2 O6 2.143(4) . y
Ni3 N15 1.934(6) . y
Ni3 O4 1.941(4) . y
Ni3 O1 1.945(4) . y
Ni3 N3 1.960(5) . y
Ni4 O5 1.945(4) . y
Ni4 N7 1.945(6) . y
Ni4 N19 1.947(6) . y
Ni4 O2 1.955(4) . y
Ni5 O6 1.939(4) . y
Ni5 N23 1.948(6) . y
Ni5 N11 1.951(6) . y
Ni5 O3 1.953(4) . y
O1 C1 1.346(7) . ?
O2 C17 1.352(7) . ?
O3 C33 1.346(7) . ?
O4 C49 1.352(8) . ?
O5 C65 1.344(8) . ?
O6 C81 1.344(8) . ?
N1 C2 1.321(8) . ?
N1 C3 1.402(7) . ?
N2 C2 1.347(8) . ?
N2 C8 1.380(8) . ?
N2 H2 0.8800 . ?
N3 C10 1.313(8) . ?
N3 C11 1.394(8) . ?
N4 C10 1.367(8) . ?
N4 C16 1.376(9) . ?
N4 H4 0.8800 . ?
N5 C18 1.332(8) . ?
N5 C19 1.394(8) . ?
N6 C24 1.364(9) . ?
N6 C18 1.366(8) . ?
N6 H6 0.8800 . ?
N7 C26 1.348(9) . ?
N7 C27 1.402(9) . ?
N8 C26 1.351(10) . ?
N8 C32 1.398(11) . ?
N8 H8 0.8800 . ?
N9 C34 1.335(8) . ?
N9 C35 1.394(8) . ?
N10 C34 1.345(8) . ?
N10 C40 1.388(9) . ?
N10 H10 0.8800 . ?
N11 C42 1.348(10) . ?
N11 C43 1.362(9) . ?
N12 C42 1.368(9) . ?
N12 C48 1.392(12) . ?
N12 H12 0.8800 . ?
N13 C50 1.324(9) . ?
N13 C51 1.384(8) . ?
N14 C50 1.358(9) . ?
N14 C56 1.377(10) . ?
N14 H14 0.8800 . ?
N15 C58 1.367(9) . ?
N15 C59 1.414(9) . ?
N16 C58 1.337(10) . ?
N16 C64 1.401(10) . ?
N16 H16 0.8800 . ?
N17 C66 1.319(9) . ?
N17 C67 1.429(9) . ?
N18 C66 1.366(10) . ?
N18 C72 1.386(11) . ?
N18 H18 0.8800 . ?
N19 C74 1.351(9) . ?
N19 C75 1.402(9) . ?
N20 C74 1.370(9) . ?
N20 C80 1.378(10) . ?
N20 H20 0.8800 . ?
N21 C82 1.338(9) . ?
N21 C83 1.383(9) . ?
N22 C82 1.349(10) . ?
N22 C88 1.369(10) . ?
N22 H22 0.8800 . ?
N23 C90 1.347(9) . ?
N23 C91 1.388(9) . ?
N24 C90 1.357(9) . ?
N24 C96 1.392(11) . ?
N24 H24 0.8800 . ?
C1 C9 1.331(9) . ?
C1 C2 1.488(8) . ?
C3 C8 1.405(9) . ?
C3 C4 1.406(9) . ?
C4 C5 1.383(9) . ?
C4 H4A 0.9500 . ?
C5 C6 1.387(10) . ?
C5 H5 0.9500 . ?
C6 C7 1.382(9) . ?
C6 H6A 0.9500 . ?
C7 C8 1.401(9) . ?
C7 H7 0.9500 . ?
C9 C10 1.455(9) . ?
C9 H9 0.9500 . ?
C11 C16 1.396(10) . ?
C11 C12 1.414(10) . ?
C12 C13 1.367(11) . ?
C12 H12A 0.9500 . ?
C13 C14 1.398(13) . ?
C13 H13 0.9500 . ?
C14 C15 1.368(13) . ?
C14 H14A 0.9500 . ?
C15 C16 1.389(10) . ?
C15 H15 0.9500 . ?
C17 C25 1.345(9) . ?
C17 C18 1.461(9) . ?
C19 C24 1.404(9) . ?
C19 C20 1.406(9) . ?
C20 C21 1.394(9) . ?
C20 H20A 0.9500 . ?
C21 C22 1.420(11) . ?
C21 H21 0.9500 . ?
C22 C23 1.370(10) . ?
C22 H22A 0.9500 . ?
C23 C24 1.402(9) . ?
C23 H23 0.9500 . ?
C25 C26 1.447(10) . ?
C25 H25 0.9500 . ?
C27 C28 1.373(11) . ?
C27 C32 1.391(12) . ?
C28 C29 1.410(12) . ?
C28 H28 0.9500 . ?
C29 C30 1.347(15) . ?
C29 H29 0.9500 . ?
C30 C31 1.377(15) . ?
C30 H30 0.9500 . ?
C31 C32 1.412(12) . ?
C31 H31 0.9500 . ?
C33 C41 1.337(9) . ?
C33 C34 1.484(9) . ?
C35 C36 1.387(9) . ?
C35 C40 1.414(9) . ?
C36 C37 1.367(9) . ?
C36 H36 0.9500 . ?
C37 C38 1.421(11) . ?
C37 H37 0.9500 . ?
C38 C39 1.373(11) . ?
C38 H38 0.9500 . ?
C39 C40 1.386(9) . ?
C39 H39 0.9500 . ?
C41 C42 1.437(10) . ?
C41 H41 0.9500 . ?
C43 C44 1.375(12) . ?
C43 C48 1.388(13) . ?
C44 C45 1.384(13) . ?
C44 H44 0.9500 . ?
C45 C46 1.381(18) . ?
C45 H45 0.9500 . ?
C46 C47 1.395(18) . ?
C46 H46 0.9500 . ?
C47 C48 1.421(13) . ?
C47 H47 0.9500 . ?
C49 C57 1.370(10) . ?
C49 C50 1.456(10) . ?
C51 C52 1.386(10) . ?
C51 C56 1.401(10) . ?
C52 C53 1.401(10) . ?
C52 H52 0.9500 . ?
C53 C54 1.391(12) . ?
C53 H53 0.9500 . ?
C54 C55 1.408(13) . ?
C54 H54 0.9500 . ?
C55 C56 1.401(10) . ?
C55 H55 0.9500 . ?
C57 C58 1.432(10) . ?
C57 H57 0.9500 . ?
C59 C64 1.385(10) . ?
C59 C60 1.396(9) . ?
C60 C61 1.397(10) . ?
C60 H60 0.9500 . ?
C61 C62 1.405(11) . ?
C61 H61 0.9500 . ?
C62 C63 1.358(12) . ?
C62 H62 0.9500 . ?
C63 C64 1.374(12) . ?
C63 H63 0.9500 . ?
C65 C73 1.358(10) . ?
C65 C66 1.469(10) . ?
C67 C68 1.389(12) . ?
C67 C72 1.400(11) . ?
C68 C69 1.380(12) . ?
C68 H68 0.9500 . ?
C69 C70 1.416(14) . ?
C69 H69 0.9500 . ?
C70 C71 1.360(14) . ?
C70 H70 0.9500 . ?
C71 C72 1.406(12) . ?
C71 H71 0.9500 . ?
C73 C74 1.425(10) . ?
C73 H73 0.9500 . ?
C75 C76 1.388(11) . ?
C75 C80 1.403(11) . ?
C76 C77 1.383(11) . ?
C76 H76 0.9500 . ?
C77 C78 1.401(13) . ?
C77 H77 0.9500 . ?
C78 C79 1.390(13) . ?
C78 H78 0.9500 . ?
C79 C80 1.379(11) . ?
C79 H79 0.9500 . ?
C81 C89 1.348(10) . ?
C81 C82 1.478(10) . ?
C83 C88 1.415(12) . ?
C83 C84 1.421(11) . ?
C84 C85 1.410(14) . ?
C84 H84 0.9500 . ?
C85 C86 1.402(17) . ?
C85 H85 0.9500 . ?
C86 C87 1.369(16) . ?
C86 H86 0.9500 . ?
C87 C88 1.400(12) . ?
C87 H87 0.9500 . ?
C89 C90 1.428(10) . ?
C89 H89 0.9500 . ?
C91 C92 1.398(11) . ?
C91 C96 1.406(11) . ?
C92 C93 1.372(11) . ?
C92 H92 0.9500 . ?
C93 C94 1.379(14) . ?
C93 H93 0.9500 . ?
C94 C95 1.382(15) . ?
C94 H94 0.9500 . ?
C95 C96 1.402(11) . ?
C95 H95 0.9500 . ?

loop_
_geom_hbond_atom_site_label_D
_geom_hbond_atom_site_label_H
_geom_hbond_atom_site_label_A
_geom_hbond_distance_DH
_geom_hbond_distance_HA
_geom_hbond_distance_DA
_geom_hbond_angle_DHA
_geom_hbond_site_symmetry_A
_geom_hbond_publ_flag
N24 H24 Br6 0.88 2.25 3.059(12) 153.2 . y
N22 H22 Br4 0.88 2.46 3.324(8) 166.7 . y
N20 H20 Br7 0.88 2.44 3.166(7) 140.8 . y
N18 H18 Br2 0.88 2.44 3.318(7) 174.6 . y
N16 H16 Br2 0.88 2.79 3.529(7) 143.3 1_455 y
N14 H14 Br10 0.88 2.27 3.144(11) 169.5 1_455 y
N12 H12 Br2 0.88 2.61 3.320(9) 139.0 1_455 y
N10 H10 Br7 0.88 2.21 3.086(6) 173.7 1_455 y
N8 H8 Br3 0.88 2.38 3.254(7) 169.9 4_565 y
N6 H6 Br8 0.88 2.34 3.186(8) 161.0 1_455 y
N6 H6 Br9 0.88 1.99 2.866(13) 176.3 1_455 y
N4 H4 Br4 0.88 2.27 3.097(7) 157.2 2_655 y
N2 H2 Br1 0.88 2.39 3.241(5) 161.4 . y

loop_
_geom_torsion_atom_site_label_1
_geom_torsion_atom_site_label_2
_geom_torsion_atom_site_label_3
_geom_torsion_atom_site_label_4
_geom_torsion
_geom_torsion_site_symmetry_1
_geom_torsion_site_symmetry_2
_geom_torsion_site_symmetry_3
_geom_torsion_site_symmetry_4
_geom_torsion_publ_flag
N15 Ni3 O1 C1 97.1(5) . . . . ?
O4 Ni3 O1 C1 -136.1(4) . . . . ?
N3 Ni3 O1 C1 -3.9(5) . . . . ?
N15 Ni3 O1 Ni1 -72.5(3) . . . . ?
O4 Ni3 O1 Ni1 54.2(4) . . . . ?
N3 Ni3 O1 Ni1 -173.6(3) . . . . ?
N1 Ni1 O1 C1 7.3(4) . . . . ?
N9 Ni1 O1 C1 -90.5(4) . . . . ?
N5 Ni1 O1 C1 103.6(9) . . . . ?
O3 Ni1 O1 C1 -169.4(4) . . . . ?
O2 Ni1 O1 C1 102.5(4) . . . . ?
N1 Ni1 O1 Ni3 177.9(3) . . . . ?
N9 Ni1 O1 Ni3 80.1(3) . . . . ?
N5 Ni1 O1 Ni3 -85.8(9) . . . . ?
O3 Ni1 O1 Ni3 1.3(2) . . . . ?
O2 Ni1 O1 Ni3 -86.9(2) . . . . ?
O5 Ni4 O2 C17 -143.1(4) . . . . ?
N7 Ni4 O2 C17 -2.1(5) . . . . ?
N19 Ni4 O2 C17 99.8(5) . . . . ?
O5 Ni4 O2 Ni1 51.8(3) . . . . ?
N7 Ni4 O2 Ni1 -167.3(3) . . . . ?
N19 Ni4 O2 Ni1 -65.3(3) . . . . ?
N1 Ni1 O2 C17 -95.0(4) . . . . ?
N9 Ni1 O2 C17 85.5(9) . . . . ?
N5 Ni1 O2 C17 6.9(4) . . . . ?
O3 Ni1 O2 C17 100.8(4) . . . . ?
O1 Ni1 O2 C17 -173.3(4) . . . . ?
N1 Ni1 O2 Ni4 71.4(3) . . . . ?
N9 Ni1 O2 Ni4 -108.0(8) . . . . ?
N5 Ni1 O2 Ni4 173.3(3) . . . . ?
O3 Ni1 O2 Ni4 -92.8(2) . . . . ?
O1 Ni1 O2 Ni4 -6.9(2) . . . . ?
O6 Ni5 O3 C33 -143.3(4) . . . . ?
N23 Ni5 O3 C33 92.1(5) . . . . ?
N11 Ni5 O3 C33 -9.3(5) . . . . ?
O6 Ni5 O3 Ni1 50.5(3) . . . . ?
N23 Ni5 O3 Ni1 -74.1(3) . . . . ?
N11 Ni5 O3 Ni1 -175.5(2) . . . . ?
N1 Ni1 O3 C33 88.2(7) . . . . ?
N9 Ni1 O3 C33 6.3(4) . . . . ?
N5 Ni1 O3 C33 -91.8(4) . . . . ?
O1 Ni1 O3 C33 100.2(4) . . . . ?
O2 Ni1 O3 C33 -170.2(4) . . . . ?
N1 Ni1 O3 Ni5 -104.3(6) . . . . ?
N9 Ni1 O3 Ni5 173.8(3) . . . . ?
N5 Ni1 O3 Ni5 75.7(2) . . . . ?
O1 Ni1 O3 Ni5 -92.3(2) . . . . ?
O2 Ni1 O3 Ni5 -2.7(2) . . . . ?
N15 Ni3 O4 C49 -11.4(5) . . . . ?
O1 Ni3 O4 C49 -145.7(5) . . . . ?
N3 Ni3 O4 C49 89.3(5) . . . . ?
N15 Ni3 O4 Ni2 -172.7(3) . . . . ?
O1 Ni3 O4 Ni2 53.0(4) . . . . ?
N3 Ni3 O4 Ni2 -72.0(3) . . . . ?
N21 Ni2 O4 C49 99.1(8) . . . . ?
N13 Ni2 O4 C49 9.3(4) . . . . ?
N17 Ni2 O4 C49 -88.0(4) . . . . ?
O5 Ni2 O4 C49 -166.5(4) . . . . ?
O6 Ni2 O4 C49 105.8(4) . . . . ?
N21 Ni2 O4 Ni3 -97.3(8) . . . . ?
N13 Ni2 O4 Ni3 172.9(3) . . . . ?
N17 Ni2 O4 Ni3 75.6(3) . . . . ?
O5 Ni2 O4 Ni3 -2.9(2) . . . . ?
O6 Ni2 O4 Ni3 -90.6(3) . . . . ?
N7 Ni4 O5 C65 93.2(6) . . . . ?
N19 Ni4 O5 C65 -9.1(5) . . . . ?
O2 Ni4 O5 C65 -134.9(5) . . . . ?
N7 Ni4 O5 Ni2 -69.2(3) . . . . ?
N19 Ni4 O5 Ni2 -171.5(3) . . . . ?
O2 Ni4 O5 Ni2 62.8(3) . . . . ?
N21 Ni2 O5 C65 -95.3(5) . . . . ?
N13 Ni2 O5 C65 81.7(10) . . . . ?
N17 Ni2 O5 C65 6.5(5) . . . . ?
O4 Ni2 O5 C65 100.3(5) . . . . ?
O6 Ni2 O5 C65 -174.1(5) . . . . ?
N21 Ni2 O5 Ni4 68.8(3) . . . . ?
N13 Ni2 O5 Ni4 -114.2(8) . . . . ?
N17 Ni2 O5 Ni4 170.6(3) . . . . ?
O4 Ni2 O5 Ni4 -95.6(3) . . . . ?
O6 Ni2 O5 Ni4 -10.0(3) . . . . ?
N23 Ni5 O6 C81 -3.9(5) . . . . ?
N11 Ni5 O6 C81 98.9(5) . . . . ?
O3 Ni5 O6 C81 -135.8(5) . . . . ?
N23 Ni5 O6 Ni2 -168.4(3) . . . . ?
N11 Ni5 O6 Ni2 -65.6(3) . . . . ?
O3 Ni5 O6 Ni2 59.7(4) . . . . ?
N21 Ni2 O6 C81 9.4(5) . . . . ?
N13 Ni2 O6 C81 -90.2(5) . . . . ?
N17 Ni2 O6 C81 105.1(10) . . . . ?
O5 Ni2 O6 C81 102.4(5) . . . . ?
O4 Ni2 O6 C81 -168.8(5) . . . . ?
N21 Ni2 O6 Ni5 175.5(3) . . . . ?
N13 Ni2 O6 Ni5 75.9(3) . . . . ?
N17 Ni2 O6 Ni5 -88.8(10) . . . . ?
O5 Ni2 O6 Ni5 -91.4(3) . . . . ?
O4 Ni2 O6 Ni5 -2.6(2) . . . . ?
N9 Ni1 N1 C2 84.3(4) . . . . ?
N5 Ni1 N1 C2 -175.0(4) . . . . ?
O3 Ni1 N1 C2 5.0(9) . . . . ?
O1 Ni1 N1 C2 -7.2(4) . . . . ?
O2 Ni1 N1 C2 -95.6(4) . . . . ?
N9 Ni1 N1 C3 -88.0(6) . . . . ?
N5 Ni1 N1 C3 12.7(6) . . . . ?
O3 Ni1 N1 C3 -167.3(6) . . . . ?
O1 Ni1 N1 C3 -179.5(6) . . . . ?
O2 Ni1 N1 C3 92.1(6) . . . . ?
N15 Ni3 N3 C10 -114.1(6) . . . . ?
O4 Ni3 N3 C10 148.2(6) . . . . ?
O1 Ni3 N3 C10 3.8(6) . . . . ?
N15 Ni3 N3 C11 58.4(7) . . . . ?
O4 Ni3 N3 C11 -39.3(7) . . . . ?
O1 Ni3 N3 C11 176.2(6) . . . . ?
N1 Ni1 N5 C18 92.4(4) . . . . ?
N9 Ni1 N5 C18 -167.1(4) . . . . ?
O3 Ni1 N5 C18 -87.6(4) . . . . ?
O1 Ni1 N5 C18 -1.3(12) . . . . ?
O2 Ni1 N5 C18 -0.2(4) . . . . ?
N1 Ni1 N5 C19 -96.9(6) . . . . ?
N9 Ni1 N5 C19 3.6(7) . . . . ?
O3 Ni1 N5 C19 83.1(6) . . . . ?
O1 Ni1 N5 C19 169.3(7) . . . . ?
O2 Ni1 N5 C19 170.5(7) . . . . ?
O5 Ni4 N7 C26 147.6(5) . . . . ?
N19 Ni4 N7 C26 -113.1(6) . . . . ?
O2 Ni4 N7 C26 2.7(6) . . . . ?
O5 Ni4 N7 C27 -43.7(7) . . . . ?
N19 Ni4 N7 C27 55.7(6) . . . . ?
O2 Ni4 N7 C27 171.5(6) . . . . ?
N1 Ni1 N9 C34 -169.8(4) . . . . ?
N5 Ni1 N9 C34 86.0(4) . . . . ?
O3 Ni1 N9 C34 -5.8(4) . . . . ?
O1 Ni1 N9 C34 -91.1(4) . . . . ?
O2 Ni1 N9 C34 9.7(10) . . . . ?
N1 Ni1 N9 C35 16.4(6) . . . . ?
N5 Ni1 N9 C35 -87.8(6) . . . . ?
O3 Ni1 N9 C35 -179.6(6) . . . . ?
O1 Ni1 N9 C35 95.1(6) . . . . ?
O2 Ni1 N9 C35 -164.2(6) . . . . ?
O6 Ni5 N11 C42 146.8(5) . . . . ?
N23 Ni5 N11 C42 -112.6(6) . . . . ?
O3 Ni5 N11 C42 4.0(6) . . . . ?
O6 Ni5 N11 C43 -35.7(6) . . . . ?
N23 Ni5 N11 C43 64.9(6) . . . . ?
O3 Ni5 N11 C43 -178.5(6) . . . . ?
N21 Ni2 N13 C50 -172.8(4) . . . . ?
N17 Ni2 N13 C50 83.3(5) . . . . ?
O5 Ni2 N13 C50 10.2(11) . . . . ?
O4 Ni2 N13 C50 -8.8(4) . . . . ?
O6 Ni2 N13 C50 -93.1(5) . . . . ?
N21 Ni2 N13 C51 21.7(7) . . . . ?
N17 Ni2 N13 C51 -82.3(7) . . . . ?
O5 Ni2 N13 C51 -155.4(7) . . . . ?
O4 Ni2 N13 C51 -174.3(7) . . . . ?
O6 Ni2 N13 C51 101.4(6) . . . . ?
O4 Ni3 N15 C58 6.3(6) . . . . ?
O1 Ni3 N15 C58 151.6(5) . . . . ?
N3 Ni3 N15 C58 -110.0(6) . . . . ?
O4 Ni3 N15 C59 -178.2(5) . . . . ?
O1 Ni3 N15 C59 -32.9(6) . . . . ?
N3 Ni3 N15 C59 65.5(5) . . . . ?
N21 Ni2 N17 C66 86.0(6) . . . . ?
N13 Ni2 N17 C66 -171.5(6) . . . . ?
O5 Ni2 N17 C66 -4.1(5) . . . . ?
O4 Ni2 N17 C66 -92.0(6) . . . . ?
O6 Ni2 N17 C66 -6.8(14) . . . . ?
N21 Ni2 N17 C67 -95.1(9) . . . . ?
N13 Ni2 N17 C67 7.4(9) . . . . ?
O5 Ni2 N17 C67 174.8(9) . . . . ?
O4 Ni2 N17 C67 86.9(9) . . . . ?
O6 Ni2 N17 C67 172.1(8) . . . . ?
O5 Ni4 N19 C74 2.3(6) . . . . ?
N7 Ni4 N19 C74 -121.4(6) . . . . ?
O2 Ni4 N19 C74 138.8(5) . . . . ?
O5 Ni4 N19 C75 -178.0(6) . . . . ?
N7 Ni4 N19 C75 58.4(6) . . . . ?
O2 Ni4 N19 C75 -41.5(6) . . . . ?
N13 Ni2 N21 C82 88.0(5) . . . . ?
N17 Ni2 N21 C82 -171.6(5) . . . . ?
O5 Ni2 N21 C82 -92.7(5) . . . . ?
O4 Ni2 N21 C82 1.2(11) . . . . ?
O6 Ni2 N21 C82 -5.7(5) . . . . ?
N13 Ni2 N21 C83 -90.8(8) . . . . ?
N17 Ni2 N21 C83 9.6(8) . . . . ?
O5 Ni2 N21 C83 88.5(7) . . . . ?
O4 Ni2 N21 C83 -177.6(6) . . . . ?
O6 Ni2 N21 C83 175.5(8) . . . . ?
O6 Ni5 N23 C90 1.6(6) . . . . ?
N11 Ni5 N23 C90 -118.3(6) . . . . ?
O3 Ni5 N23 C90 143.9(5) . . . . ?
O6 Ni5 N23 C91 173.9(6) . . . . ?
N11 Ni5 N23 C91 54.0(6) . . . . ?
O3 Ni5 N23 C91 -43.8(6) . . . . ?
Ni3 O1 C1 C9 3.2(9) . . . . ?
Ni1 O1 C1 C9 173.3(6) . . . . ?
Ni3 O1 C1 C2 -175.9(4) . . . . ?
Ni1 O1 C1 C2 -5.9(6) . . . . ?
C3 N1 C2 N2 -0.4(7) . . . . ?
Ni1 N1 C2 N2 -175.2(4) . . . . ?
C3 N1 C2 C1 -178.6(5) . . . . ?
Ni1 N1 C2 C1 6.6(7) . . . . ?
C8 N2 C2 N1 0.0(7) . . . . ?
C8 N2 C2 C1 178.0(6) . . . . ?
C9 C1 C2 N1 -179.5(6) . . . . ?
O1 C1 C2 N1 -0.2(8) . . . . ?
C9 C1 C2 N2 2.6(10) . . . . ?
O1 C1 C2 N2 -178.2(6) . . . . ?
C2 N1 C3 C8 0.7(6) . . . . ?
Ni1 N1 C3 C8 173.5(5) . . . . ?
C2 N1 C3 C4 -179.3(6) . . . . ?
Ni1 N1 C3 C4 -6.5(11) . . . . ?
N1 C3 C4 C5 -177.5(6) . . . . ?
C8 C3 C4 C5 2.6(9) . . . . ?
C3 C4 C5 C6 -1.5(10) . . . . ?
C4 C5 C6 C7 -0.8(11) . . . . ?
C5 C6 C7 C8 1.9(10) . . . . ?
C2 N2 C8 C7 -178.7(7) . . . . ?
C2 N2 C8 C3 0.5(7) . . . . ?
C6 C7 C8 N2 178.3(6) . . . . ?
C6 C7 C8 C3 -0.8(10) . . . . ?
N1 C3 C8 N2 -0.7(7) . . . . ?
C4 C3 C8 N2 179.2(5) . . . . ?
N1 C3 C8 C7 178.5(6) . . . . ?
C4 C3 C8 C7 -1.5(10) . . . . ?
O1 C1 C9 C10 -0.9(11) . . . . ?
C2 C1 C9 C10 178.2(6) . . . . ?
C11 N3 C10 N4 1.1(9) . . . . ?
Ni3 N3 C10 N4 175.0(5) . . . . ?
C11 N3 C10 C9 -176.7(7) . . . . ?
Ni3 N3 C10 C9 -2.9(11) . . . . ?
C16 N4 C10 N3 -1.6(9) . . . . ?
C16 N4 C10 C9 176.3(7) . . . . ?
C1 C9 C10 N3 0.8(12) . . . . ?
C1 C9 C10 N4 -176.8(7) . . . . ?
C10 N3 C11 C16 -0.2(9) . . . . ?
Ni3 N3 C11 C16 -173.7(5) . . . . ?
C10 N3 C11 C12 175.1(9) . . . . ?
Ni3 N3 C11 C12 1.6(13) . . . . ?
N3 C11 C12 C13 -177.7(9) . . . . ?
C16 C11 C12 C13 -2.8(14) . . . . ?
C11 C12 C13 C14 2.1(17) . . . . ?
C12 C13 C14 C15 -1(2) . . . . ?
C13 C14 C15 C16 1.4(19) . . . . ?
C10 N4 C16 C15 -178.2(11) . . . . ?
C10 N4 C16 C11 1.3(9) . . . . ?
C14 C15 C16 N4 177.3(11) . . . . ?
C14 C15 C16 C11 -2.2(16) . . . . ?
N3 C11 C16 N4 -0.7(9) . . . . ?
C12 C11 C16 N4 -176.6(8) . . . . ?
N3 C11 C16 C15 178.9(9) . . . . ?
C12 C11 C16 C15 3.0(14) . . . . ?
Ni4 O2 C17 C25 2.2(9) . . . . ?
Ni1 O2 C17 C25 168.2(6) . . . . ?
Ni4 O2 C17 C18 -177.6(4) . . . . ?
Ni1 O2 C17 C18 -11.6(6) . . . . ?
C19 N5 C18 N6 -0.1(7) . . . . ?
Ni1 N5 C18 N6 173.8(4) . . . . ?
C19 N5 C18 C17 179.7(6) . . . . ?
Ni1 N5 C18 C17 -6.5(8) . . . . ?
C24 N6 C18 N5 0.1(7) . . . . ?
C24 N6 C18 C17 -179.6(6) . . . . ?
C25 C17 C18 N5 -167.4(6) . . . . ?
O2 C17 C18 N5 12.4(9) . . . . ?
C25 C17 C18 N6 12.3(11) . . . . ?
O2 C17 C18 N6 -167.9(6) . . . . ?
C18 N5 C19 C24 0.0(7) . . . . ?
Ni1 N5 C19 C24 -171.1(5) . . . . ?
C18 N5 C19 C20 -176.9(6) . . . . ?
Ni1 N5 C19 C20 12.0(11) . . . . ?
N5 C19 C20 C21 -179.4(6) . . . . ?
C24 C19 C20 C21 4.1(9) . . . . ?
C19 C20 C21 C22 -0.2(10) . . . . ?
C20 C21 C22 C23 -1.5(12) . . . . ?
C21 C22 C23 C24 -0.5(11) . . . . ?
C18 N6 C24 C23 -176.0(7) . . . . ?
C18 N6 C24 C19 -0.1(7) . . . . ?
C22 C23 C24 N6 179.7(7) . . . . ?
C22 C23 C24 C19 4.4(10) . . . . ?
N5 C19 C24 N6 0.1(7) . . . . ?
C20 C19 C24 N6 177.3(6) . . . . ?
N5 C19 C24 C23 176.4(6) . . . . ?
C20 C19 C24 C23 -6.4(10) . . . . ?
O2 C17 C25 C26 -2.0(12) . . . . ?
C18 C17 C25 C26 177.7(7) . . . . ?
C27 N7 C26 N8 1.9(9) . . . . ?
Ni4 N7 C26 N8 172.9(5) . . . . ?
C27 N7 C26 C25 -174.3(7) . . . . ?
Ni4 N7 C26 C25 -3.3(10) . . . . ?
C32 N8 C26 N7 -1.7(9) . . . . ?
C32 N8 C26 C25 174.6(7) . . . . ?
C17 C25 C26 N7 2.7(12) . . . . ?
C17 C25 C26 N8 -173.1(8) . . . . ?
C26 N7 C27 C28 177.5(8) . . . . ?
Ni4 N7 C27 C28 7.2(12) . . . . ?
C26 N7 C27 C32 -1.4(9) . . . . ?
Ni4 N7 C27 C32 -171.7(6) . . . . ?
C32 C27 C28 C29 0.8(12) . . . . ?
N7 C27 C28 C29 -178.0(8) . . . . ?
C27 C28 C29 C30 -1.6(14) . . . . ?
C28 C29 C30 C31 1.9(17) . . . . ?
C29 C30 C31 C32 -1.2(16) . . . . ?
C28 C27 C32 N8 -178.6(7) . . . . ?
N7 C27 C32 N8 0.4(9) . . . . ?
C28 C27 C32 C31 -0.2(14) . . . . ?
N7 C27 C32 C31 178.9(8) . . . . ?
C26 N8 C32 C27 0.7(10) . . . . ?
C26 N8 C32 C31 -177.5(10) . . . . ?
C30 C31 C32 C27 0.3(14) . . . . ?
C30 C31 C32 N8 178.3(10) . . . . ?
Ni5 O3 C33 C41 9.9(9) . . . . ?
Ni1 O3 C33 C41 176.5(6) . . . . ?
Ni5 O3 C33 C34 -171.9(4) . . . . ?
Ni1 O3 C33 C34 -5.3(6) . . . . ?
C35 N9 C34 N10 -1.1(7) . . . . ?
Ni1 N9 C34 N10 -177.1(4) . . . . ?
C35 N9 C34 C33 -179.0(5) . . . . ?
Ni1 N9 C34 C33 5.0(7) . . . . ?
C40 N10 C34 N9 0.6(7) . . . . ?
C40 N10 C34 C33 178.3(6) . . . . ?
C41 C33 C34 N9 178.6(6) . . . . ?
O3 C33 C34 N9 0.3(8) . . . . ?
C41 C33 C34 N10 1.0(10) . . . . ?
O3 C33 C34 N10 -177.3(6) . . . . ?
C34 N9 C35 C36 -179.3(7) . . . . ?
Ni1 N9 C35 C36 -5.1(11) . . . . ?
C34 N9 C35 C40 1.3(6) . . . . ?
Ni1 N9 C35 C40 175.4(5) . . . . ?
N9 C35 C36 C37 -178.5(6) . . . . ?
C40 C35 C36 C37 0.9(9) . . . . ?
C35 C36 C37 C38 -0.1(10) . . . . ?
C36 C37 C38 C39 -0.3(11) . . . . ?
C37 C38 C39 C40 -0.2(10) . . . . ?
C38 C39 C40 N10 179.8(7) . . . . ?
C38 C39 C40 C35 1.0(10) . . . . ?
C34 N10 C40 C39 -178.7(7) . . . . ?
C34 N10 C40 C35 0.2(7) . . . . ?
C36 C35 C40 C39 -1.4(9) . . . . ?
N9 C35 C40 C39 178.1(6) . . . . ?
C36 C35 C40 N10 179.5(5) . . . . ?
N9 C35 C40 N10 -0.9(7) . . . . ?
O3 C33 C41 C42 -2.2(11) . . . . ?
C34 C33 C41 C42 179.8(6) . . . . ?
C43 N11 C42 N12 1.8(8) . . . . ?
Ni5 N11 C42 N12 179.7(5) . . . . ?
C43 N11 C42 C41 -176.4(7) . . . . ?
Ni5 N11 C42 C41 1.5(10) . . . . ?
C48 N12 C42 N11 -0.6(9) . . . . ?
C48 N12 C42 C41 177.7(8) . . . . ?
C33 C41 C42 N11 -4.0(12) . . . . ?
C33 C41 C42 N12 178.0(7) . . . . ?
C42 N11 C43 C44 178.7(8) . . . . ?
Ni5 N11 C43 C44 0.9(11) . . . . ?
C42 N11 C43 C48 -2.3(9) . . . . ?
Ni5 N11 C43 C48 179.8(6) . . . . ?
N11 C43 C44 C45 177.8(8) . . . . ?
C48 C43 C44 C45 -1.1(12) . . . . ?
C43 C44 C45 C46 0.0(15) . . . . ?
C44 C45 C46 C47 1(2) . . . . ?
C45 C46 C47 C48 -1(2) . . . . ?
N11 C43 C48 N12 2.0(10) . . . . ?
C44 C43 C48 N12 -178.9(7) . . . . ?
N11 C43 C48 C47 -177.7(9) . . . . ?
C44 C43 C48 C47 1.4(14) . . . . ?
C42 N12 C48 C43 -0.9(10) . . . . ?
C42 N12 C48 C47 178.8(11) . . . . ?
C46 C47 C48 C43 -0.5(17) . . . . ?
C46 C47 C48 N12 179.9(12) . . . . ?
Ni3 O4 C49 C57 10.1(9) . . . . ?
Ni2 O4 C49 C57 172.1(6) . . . . ?
Ni3 O4 C49 C50 -170.0(4) . . . . ?
Ni2 O4 C49 C50 -8.0(7) . . . . ?
C51 N13 C50 N14 0.4(7) . . . . ?
Ni2 N13 C50 N14 -169.8(4) . . . . ?
C51 N13 C50 C49 177.8(6) . . . . ?
Ni2 N13 C50 C49 7.6(8) . . . . ?
C56 N14 C50 N13 -0.1(8) . . . . ?
C56 N14 C50 C49 -177.3(7) . . . . ?
O4 C49 C50 N13 0.5(9) . . . . ?
C57 C49 C50 N13 -179.6(7) . . . . ?
O4 C49 C50 N14 177.4(6) . . . . ?
C57 C49 C50 N14 -2.6(11) . . . . ?
C50 N13 C51 C52 179.2(7) . . . . ?
Ni2 N13 C51 C52 -14.6(11) . . . . ?
C50 N13 C51 C56 -0.5(7) . . . . ?
Ni2 N13 C51 C56 165.7(5) . . . . ?
N13 C51 C52 C53 178.6(6) . . . . ?
C56 C51 C52 C53 -1.8(10) . . . . ?
C51 C52 C53 C54 -1.1(10) . . . . ?
C52 C53 C54 C55 3.0(12) . . . . ?
C53 C54 C55 C56 -1.8(12) . . . . ?
C50 N14 C56 C55 177.2(8) . . . . ?
C50 N14 C56 C51 -0.1(8) . . . . ?
C54 C55 C56 N14 -178.2(8) . . . . ?
C54 C55 C56 C51 -1.1(11) . . . . ?
N13 C51 C56 N14 0.4(7) . . . . ?
C52 C51 C56 N14 -179.3(6) . . . . ?
N13 C51 C56 C55 -177.3(7) . . . . ?
C52 C51 C56 C55 3.0(11) . . . . ?
O4 C49 C57 C58 -0.1(12) . . . . ?
C50 C49 C57 C58 -180.0(7) . . . . ?
C64 N16 C58 N15 -1.0(9) . . . . ?
C64 N16 C58 C57 177.0(8) . . . . ?
C59 N15 C58 N16 1.9(8) . . . . ?
Ni3 N15 C58 N16 178.4(5) . . . . ?
C59 N15 C58 C57 -176.1(7) . . . . ?
Ni3 N15 C58 C57 0.3(10) . . . . ?
C49 C57 C58 N16 176.8(8) . . . . ?
C49 C57 C58 N15 -5.4(12) . . . . ?
C58 N15 C59 C64 -2.2(8) . . . . ?
Ni3 N15 C59 C64 -178.4(5) . . . . ?
C58 N15 C59 C60 178.4(7) . . . . ?
Ni3 N15 C59 C60 2.2(10) . . . . ?
C64 C59 C60 C61 0.2(10) . . . . ?
N15 C59 C60 C61 179.5(6) . . . . ?
C59 C60 C61 C62 -1.5(10) . . . . ?
C60 C61 C62 C63 1.9(13) . . . . ?
C61 C62 C63 C64 -0.7(14) . . . . ?
C62 C63 C64 C59 -0.7(14) . . . . ?
C62 C63 C64 N16 179.3(9) . . . . ?
C60 C59 C64 C63 1.0(12) . . . . ?
N15 C59 C64 C63 -178.5(8) . . . . ?
C60 C59 C64 N16 -179.0(6) . . . . ?
N15 C59 C64 N16 1.6(8) . . . . ?
C58 N16 C64 C63 179.7(10) . . . . ?
C58 N16 C64 C59 -0.4(9) . . . . ?
Ni4 O5 C65 C73 10.2(11) . . . . ?
Ni2 O5 C65 C73 172.9(6) . . . . ?
Ni4 O5 C65 C66 -169.9(5) . . . . ?
Ni2 O5 C65 C66 -7.3(8) . . . . ?
C67 N17 C66 N18 0.9(9) . . . . ?
Ni2 N17 C66 N18 -179.8(6) . . . . ?
C67 N17 C66 C65 -177.7(7) . . . . ?
Ni2 N17 C66 C65 1.6(10) . . . . ?
C72 N18 C66 N17 -0.8(10) . . . . ?
C72 N18 C66 C65 177.7(8) . . . . ?
O5 C65 C66 N17 3.9(11) . . . . ?
C73 C65 C66 N17 -176.2(8) . . . . ?
O5 C65 C66 N18 -174.4(8) . . . . ?
C73 C65 C66 N18 5.4(13) . . . . ?
C66 N17 C67 C68 178.7(10) . . . . ?
Ni2 N17 C67 C68 -0.3(16) . . . . ?
C66 N17 C67 C72 -0.7(10) . . . . ?
Ni2 N17 C67 C72 -179.6(7) . . . . ?
C72 C67 C68 C69 1.8(15) . . . . ?
N17 C67 C68 C69 -177.5(10) . . . . ?
C67 C68 C69 C70 -2.6(16) . . . . ?
C68 C69 C70 C71 0.5(18) . . . . ?
C69 C70 C71 C72 2.3(19) . . . . ?
C66 N18 C72 C67 0.3(11) . . . . ?
C66 N18 C72 C71 179.9(12) . . . . ?
C68 C67 C72 N18 -179.2(9) . . . . ?
N17 C67 C72 N18 0.2(10) . . . . ?
C68 C67 C72 C71 1.1(16) . . . . ?
N17 C67 C72 C71 -179.5(10) . . . . ?
C70 C71 C72 N18 177.4(11) . . . . ?
C70 C71 C72 C67 -3.1(17) . . . . ?
O5 C65 C73 C74 -1.7(13) . . . . ?
C66 C65 C73 C74 178.5(7) . . . . ?
C75 N19 C74 N20 0.7(8) . . . . ?
Ni4 N19 C74 N20 -179.5(5) . . . . ?
C75 N19 C74 C73 -175.4(7) . . . . ?
Ni4 N19 C74 C73 4.4(10) . . . . ?
C80 N20 C74 N19 -0.4(8) . . . . ?
C80 N20 C74 C73 175.7(7) . . . . ?
C65 C73 C74 N19 -6.2(12) . . . . ?
C65 C73 C74 N20 178.2(7) . . . . ?
C74 N19 C75 C76 179.0(7) . . . . ?
Ni4 N19 C75 C76 -0.8(11) . . . . ?
C74 N19 C75 C80 -0.7(8) . . . . ?
Ni4 N19 C75 C80 179.5(5) . . . . ?
N19 C75 C76 C77 -179.1(7) . . . . ?
C80 C75 C76 C77 0.6(11) . . . . ?
C75 C76 C77 C78 -3.1(11) . . . . ?
C76 C77 C78 C79 3.5(13) . . . . ?
C77 C78 C79 C80 -1.1(13) . . . . ?
C74 N20 C80 C79 178.8(8) . . . . ?
C74 N20 C80 C75 0.0(8) . . . . ?
C78 C79 C80 N20 179.8(8) . . . . ?
C78 C79 C80 C75 -1.5(12) . . . . ?
C76 C75 C80 N20 -179.3(6) . . . . ?
N19 C75 C80 N20 0.5(8) . . . . ?
C76 C75 C80 C79 1.7(11) . . . . ?
N19 C75 C80 C79 -178.5(7) . . . . ?
Ni5 O6 C81 C89 6.4(10) . . . . ?
Ni2 O6 C81 C89 171.8(6) . . . . ?
Ni5 O6 C81 C82 -176.2(4) . . . . ?
Ni2 O6 C81 C82 -10.8(7) . . . . ?
C83 N21 C82 N22 -0.1(8) . . . . ?
Ni2 N21 C82 N22 -179.3(5) . . . . ?
C83 N21 C82 C81 -179.1(6) . . . . ?
Ni2 N21 C82 C81 1.7(8) . . . . ?
C88 N22 C82 N21 -0.9(9) . . . . ?
C88 N22 C82 C81 178.1(7) . . . . ?
O6 C81 C82 N21 6.5(9) . . . . ?
C89 C81 C82 N21 -176.0(7) . . . . ?
O6 C81 C82 N22 -172.4(7) . . . . ?
C89 C81 C82 N22 5.1(12) . . . . ?
C82 N21 C83 C88 0.9(8) . . . . ?
Ni2 N21 C83 C88 179.8(6) . . . . ?
C82 N21 C83 C84 -179.6(8) . . . . ?
Ni2 N21 C83 C84 -0.7(13) . . . . ?
N21 C83 C84 C85 -179.3(8) . . . . ?
C88 C83 C84 C85 0.1(11) . . . . ?
C83 C84 C85 C86 -0.5(13) . . . . ?
C84 C85 C86 C87 1.3(16) . . . . ?
C85 C86 C87 C88 -1.7(15) . . . . ?
C82 N22 C88 C87 -179.1(9) . . . . ?
C82 N22 C88 C83 1.4(8) . . . . ?
C86 C87 C88 N22 -178.1(9) . . . . ?
C86 C87 C88 C83 1.3(13) . . . . ?
N21 C83 C88 N22 -1.5(8) . . . . ?
C84 C83 C88 N22 179.0(7) . . . . ?
N21 C83 C88 C87 179.0(7) . . . . ?
C84 C83 C88 C87 -0.5(12) . . . . ?
O6 C81 C89 C90 -5.7(13) . . . . ?
C82 C81 C89 C90 177.1(7) . . . . ?
C91 N23 C90 N24 4.0(8) . . . . ?
Ni5 N23 C90 N24 177.8(5) . . . . ?
C91 N23 C90 C89 -175.2(7) . . . . ?
Ni5 N23 C90 C89 -1.4(10) . . . . ?
C96 N24 C90 N23 -3.6(9) . . . . ?
C96 N24 C90 C89 175.6(7) . . . . ?
C81 C89 C90 N23 3.0(13) . . . . ?
C81 C89 C90 N24 -176.1(8) . . . . ?
C90 N23 C91 C92 177.5(8) . . . . ?
Ni5 N23 C91 C92 4.2(12) . . . . ?
C90 N23 C91 C96 -2.8(8) . . . . ?
Ni5 N23 C91 C96 -176.1(5) . . . . ?
N23 C91 C92 C93 -180.0(8) . . . . ?
C96 C91 C92 C93 0.4(11) . . . . ?
C91 C92 C93 C94 0.1(13) . . . . ?
C92 C93 C94 C95 -2.0(16) . . . . ?
C93 C94 C95 C96 3.1(15) . . . . ?
C90 N24 C96 C95 -178.9(10) . . . . ?
C90 N24 C96 C91 1.7(9) . . . . ?
C94 C95 C96 N24 178.0(9) . . . . ?
C94 C95 C96 C91 -2.6(14) . . . . ?
N23 C91 C96 N24 0.7(9) . . . . ?
C92 C91 C96 N24 -179.6(7) . . . . ?
N23 C91 C96 C95 -178.8(8) . . . . ?
C92 C91 C96 C95 0.9(13) . . . . ?

loop_
_platon_squeeze_void_nr
_platon_squeeze_void_average_x
_platon_squeeze_void_average_y
_platon_squeeze_void_average_z
_platon_squeeze_void_volume
_platon_squeeze_void_count_electrons
_platon_squeeze_void_content
1 0.000 0.000 0.500 7 1 ' '
2 0.736 0.081 0.127 21 1 ' '
3 0.193 0.143 0.296 16 1 ' '
4 0.524 0.224 0.495 67 7 ' '
5 0.524 0.275 -0.005 67 7 ' '
6 0.193 0.357 0.796 16 1 ' '
7 0.736 0.419 0.627 21 1 ' '
8 0.000 0.500 0.000 7 1 ' '
9 0.264 0.581 0.373 21 1 ' '
10 0.807 0.643 0.204 16 1 ' '
11 0.476 0.724 0.005 67 7 ' '
12 0.476 0.776 0.505 67 7 ' '
13 0.807 0.857 0.704 16 1 ' '
14 0.264 0.919 0.872 21 1 ' '
